data_4508911
loop_
_publ_author_name
'George, Sumod'
'Lipstman, Sophia'
'Goldberg, Israel'

_publ_section_title
;
 Porphyrin Supramolecular Solids Assembled with the Aid of Lanthanide Ions
;
_journal_issue 12
_journal_name_full 'Crystal Growth &amp; Design'
_journal_page_first 2651
_journal_paper_doi 10.1021/cg060520r
_journal_volume 6
_journal_year 2006
_chemical_formula_moiety 'C150 H100 N15 Nd4 O30'
_chemical_formula_sum 'C150 H100 N14 Nd4 O30'
_chemical_formula_weight 3155.40
_chemical_name_systematic
; 
 ? 
;
_space_group_IT_number 2
_symmetry_cell_setting triclinic
_symmetry_space_group_name_Hall '-P 1'
_symmetry_space_group_name_H-M 'P -1'
_atom_sites_solution_hydrogens geom
_atom_sites_solution_primary direct
_atom_sites_solution_secondary difmap
_audit_creation_method SHELXL-97
_cell_angle_alpha 99.842(2)
_cell_angle_beta 99.877(2)
_cell_angle_gamma 96.6724(18)
_cell_formula_units_Z 2
_cell_length_a 16.1530(6)
_cell_length_b 16.1512(6)
_cell_length_c 31.2991(10)
_cell_measurement_reflns_used 18198
_cell_measurement_temperature 110(2)
_cell_measurement_theta_max 25.35
_cell_measurement_theta_min 1.41
_cell_volume 7836.6(5)
_computing_cell_refinement Denzo
_computing_data_collection 'Collect, Nonius B.V.'
_computing_data_reduction 'Denzo & Scalepack'
_computing_structure_refinement 'SHELXL-97 (Sheldrick, 1997)'
_computing_structure_solution DIRDIF-96
_diffrn_ambient_temperature 110(2)
_diffrn_detector_area_resol_mean 12.8
_diffrn_measured_fraction_theta_full 0.954
_diffrn_measured_fraction_theta_max 0.954
_diffrn_measurement_device_type 'Nonius KappaCCD'
_diffrn_measurement_method '0.6 deg. Ohi & Omega scans'
_diffrn_radiation_monochromator graphite
_diffrn_radiation_source 'fine-focus sealed tube'
_diffrn_radiation_type MoK\a
_diffrn_radiation_wavelength 0.71073
_diffrn_reflns_av_R_equivalents 0.1330
_diffrn_reflns_av_sigmaI/netI 0.2252
_diffrn_reflns_limit_h_max 19
_diffrn_reflns_limit_h_min 0
_diffrn_reflns_limit_k_max 19
_diffrn_reflns_limit_k_min -19
_diffrn_reflns_limit_l_max 36
_diffrn_reflns_limit_l_min -37
_diffrn_reflns_number 58519
_diffrn_reflns_theta_full 25.36
_diffrn_reflns_theta_max 25.36
_diffrn_reflns_theta_min 1.68
_diffrn_standards_number 0
_exptl_absorpt_coefficient_mu 1.374
_exptl_absorpt_correction_T_max 0.8748
_exptl_absorpt_correction_T_min 0.6449
_exptl_absorpt_correction_type multi-scan
_exptl_absorpt_process_details 'Blessing, 1995'
_exptl_crystal_colour brown
_exptl_crystal_density_diffrn 1.337
_exptl_crystal_density_method 'not measured'
_exptl_crystal_description needles
_exptl_crystal_F_000 3156
_exptl_crystal_size_max 0.35
_exptl_crystal_size_mid 0.10
_exptl_crystal_size_min 0.10
_refine_diff_density_max 1.337
_refine_diff_density_min -0.973
_refine_diff_density_rms 0.161
_refine_ls_extinction_method none
_refine_ls_goodness_of_fit_ref 0.938
_refine_ls_hydrogen_treatment constr
_refine_ls_matrix_type fullcycle
_refine_ls_number_parameters 1767
_refine_ls_number_reflns 27434
_refine_ls_number_restraints 0
_refine_ls_restrained_S_all 0.938
_refine_ls_R_factor_all 0.1873
_refine_ls_R_factor_gt 0.0920
_refine_ls_shift/su_max 0.087
_refine_ls_shift/su_mean 0.010
_refine_ls_structure_factor_coef Fsqd
_refine_ls_weighting_details 'calc w=1/[\s^2^(Fo^2^)+(0.1024P)^2^+0.0000P] where P=(Fo^2^+2Fc^2^)/3'
_refine_ls_weighting_scheme calc
_refine_ls_wR_factor_gt 0.1832
_refine_ls_wR_factor_ref 0.2116
_reflns_number_gt 12929
_reflns_number_total 27434
_reflns_threshold_expression >2sigma(I)
_cod_data_source_file cg060520rsup1.cif
_cod_data_source_block Compound-3
_cod_original_cell_volume 7836.7(5)
_cod_database_code 4508911

loop_
_symmetry_equiv_pos_as_xyz
'x, y, z'
'-x, -y, -z'

loop_
_atom_site_label
_atom_site_type_symbol
_atom_site_fract_x
_atom_site_fract_y
_atom_site_fract_z
_atom_site_U_iso_or_equiv
_atom_site_adp_type
_atom_site_occupancy
_atom_site_symmetry_multiplicity
_atom_site_calc_flag
_atom_site_refinement_flags
Nd1 Nd 0.18569(4) 0.14286(4) 0.199710(19) 0.02874(18) Uani 1 1 d .
Nd2 Nd 0.35685(4) 0.31423(4) 0.300272(19) 0.02823(17) Uani 1 1 d .
Nd3 Nd 0.64122(4) -0.47966(4) 0.586378(19) 0.03562(19) Uani 1 1 d .
Nd4 Nd 1.02035(4) 0.14115(4) 0.086368(19) 0.03567(19) Uani 1 1 d .
C1 C 0.3567(7) 0.4667(7) -0.1138(3) 0.033(3) Uani 1 1 d .
C2 C 0.3267(8) 0.4850(8) -0.1558(4) 0.049(3) Uani 1 1 d .
H2 H 0.2815 0.5163 -0.1626 0.059 Uiso 1 1 calc R
C3 C 0.3730(7) 0.4504(7) -0.1850(4) 0.036(3) Uani 1 1 d .
H3 H 0.3657 0.4524 -0.2156 0.044 Uiso 1 1 calc R
C4 C 0.4350(7) 0.4106(7) -0.1604(3) 0.032(3) Uani 1 1 d .
C5 C 0.5052(7) 0.3778(7) -0.1750(3) 0.032(3) Uani 1 1 d .
C6 C 0.5580(7) 0.3326(6) -0.1517(4) 0.028(3) Uani 1 1 d .
C7 C 0.6267(7) 0.2939(7) -0.1671(3) 0.032(3) Uani 1 1 d .
H7 H 0.6475 0.3014 -0.1930 0.039 Uiso 1 1 calc R
C8 C 0.6569(7) 0.2445(7) -0.1382(3) 0.037(3) Uani 1 1 d .
H8 H 0.7011 0.2108 -0.1399 0.044 Uiso 1 1 calc R
C9 C 0.6048(7) 0.2556(7) -0.1039(3) 0.030(3) Uani 1 1 d .
C10 C 0.6135(7) 0.2106(7) -0.0682(3) 0.034(3) Uani 1 1 d .
C11 C 0.5732(7) 0.2229(7) -0.0331(3) 0.034(3) Uani 1 1 d .
C12 C 0.5789(7) 0.1793(8) 0.0035(4) 0.044(3) Uani 1 1 d .
H12 H 0.6102 0.1339 0.0073 0.053 Uiso 1 1 calc R
C13 C 0.5313(7) 0.2147(7) 0.0318(4) 0.036(3) Uani 1 1 d .
H13 H 0.5240 0.1981 0.0588 0.043 Uiso 1 1 calc R
C14 C 0.4940(7) 0.2812(7) 0.0141(3) 0.028(3) Uani 1 1 d .
C15 C 0.4493(7) 0.3376(6) 0.0342(3) 0.024(3) Uani 1 1 d .
C16 C 0.4160(7) 0.4045(7) 0.0167(3) 0.030(3) Uani 1 1 d .
C17 C 0.3772(7) 0.4684(7) 0.0392(4) 0.038(3) Uani 1 1 d .
H17 H 0.3730 0.4763 0.0695 0.046 Uiso 1 1 calc R
C18 C 0.3472(8) 0.5164(8) 0.0102(4) 0.051(4) Uani 1 1 d .
H18 H 0.3198 0.5648 0.0164 0.061 Uiso 1 1 calc R
C19 C 0.3653(8) 0.4787(7) -0.0331(4) 0.042(3) Uani 1 1 d .
C20 C 0.3344(7) 0.4994(7) -0.0740(4) 0.034(3) Uani 1 1 d .
N21 N 0.4222(5) 0.4179(5) -0.1183(3) 0.028(2) Uani 1 1 d .
H21 H 0.4502 0.3959 -0.0974 0.034 Uiso 1 1 calc R
N22 N 0.5487(6) 0.3099(5) -0.1112(3) 0.027(2) Uani 1 1 d .
N23 N 0.5194(6) 0.2845(6) -0.0258(3) 0.037(2) Uani 1 1 d .
H23 H 0.5043 0.3192 -0.0436 0.044 Uiso 1 1 calc R
N24 N 0.4147(5) 0.4144(5) -0.0265(3) 0.029(2) Uani 1 1 d .
C25 C 0.5244(7) 0.3946(7) -0.2186(3) 0.026(3) Uani 1 1 d .
C26 C 0.4696(7) 0.3614(7) -0.2581(3) 0.032(3) Uani 1 1 d .
H26 H 0.4187 0.3246 -0.2589 0.039 Uiso 1 1 calc R
C27 C 0.4891(8) 0.3821(7) -0.2971(4) 0.039(3) Uani 1 1 d .
H27 H 0.4522 0.3577 -0.3246 0.046 Uiso 1 1 calc R
C28 C 0.5618(7) 0.4379(6) -0.2961(3) 0.029(3) Uani 1 1 d .
C29 C 0.6170(7) 0.4696(7) -0.2571(3) 0.026(3) Uani 1 1 d .
H29 H 0.6670 0.5076 -0.2562 0.031 Uiso 1 1 calc R
C30 C 0.5995(7) 0.4461(7) -0.2190(3) 0.032(3) Uani 1 1 d .
H30 H 0.6399 0.4656 -0.1922 0.038 Uiso 1 1 calc R
C31 C 0.5755(8) 0.4667(8) -0.3378(4) 0.032(3) Uani 1 1 d .
O32 O 0.6275(5) 0.5360(5) -0.3332(2) 0.0271(17) Uani 1 1 d .
O33 O 0.5398(5) 0.4255(5) -0.3748(2) 0.042(2) Uani 1 1 d .
C34 C 0.6711(8) 0.1464(8) -0.0705(3) 0.035(3) Uani 1 1 d .
C35 C 0.7561(8) 0.1667(8) -0.0491(4) 0.039(3) Uani 1 1 d .
H35 H 0.7761 0.2202 -0.0299 0.047 Uiso 1 1 calc R
C36 C 0.8110(7) 0.1086(7) -0.0560(4) 0.035(3) Uani 1 1 d .
H36 H 0.8687 0.1221 -0.0411 0.042 Uiso 1 1 calc R
C37 C 0.7826(8) 0.0293(7) -0.0850(3) 0.034(3) Uani 1 1 d .
C38 C 0.6985(7) 0.0072(8) -0.1041(4) 0.042(3) Uani 1 1 d .
H38 H 0.6783 -0.0478 -0.1217 0.051 Uiso 1 1 calc R
C39 C 0.6413(8) 0.0664(8) -0.0978(4) 0.040(3) Uani 1 1 d .
H39 H 0.5832 0.0520 -0.1119 0.048 Uiso 1 1 calc R
C40 C 0.8487(8) -0.0265(7) -0.0928(4) 0.026(3) Uani 1 1 d .
O41 O 0.8242(5) -0.0947(4) -0.1205(2) 0.0302(18) Uani 1 1 d .
O42 O 0.9229(6) -0.0047(6) -0.0739(3) 0.058(3) Uani 1 1 d .
C43 C 0.4282(7) 0.3256(8) 0.0778(4) 0.035(3) Uani 1 1 d .
C44 C 0.4721(7) 0.3787(7) 0.1160(4) 0.033(3) Uani 1 1 d .
H44 H 0.5170 0.4213 0.1149 0.040 Uiso 1 1 calc R
C45 C 0.4505(8) 0.3698(7) 0.1565(4) 0.038(3) Uani 1 1 d .
H45 H 0.4812 0.4064 0.1829 0.045 Uiso 1 1 calc R
C46 C 0.3851(7) 0.3087(8) 0.1586(4) 0.033(3) Uani 1 1 d .
C47 C 0.3423(8) 0.2526(8) 0.1203(4) 0.044(3) Uani 1 1 d .
H47 H 0.2988 0.2087 0.1216 0.053 Uiso 1 1 calc R
C48 C 0.3642(8) 0.2617(8) 0.0802(4) 0.045(3) Uani 1 1 d .
H48 H 0.3351 0.2237 0.0539 0.055 Uiso 1 1 calc R
C49 C 0.3624(8) 0.3037(7) 0.2024(4) 0.026(3) Uani 1 1 d .
O50 O 0.2969(5) 0.2498(5) 0.2025(2) 0.0349(19) Uani 1 1 d .
O51 O 0.4070(5) 0.3507(5) 0.2358(2) 0.038(2) Uani 1 1 d .
C52 C 0.2732(7) 0.5628(7) -0.0755(4) 0.038(3) Uani 1 1 d .
C53 C 0.2899(9) 0.6364(8) -0.0902(5) 0.062(4) Uani 1 1 d .
H53 H 0.3427 0.6489 -0.0990 0.075 Uiso 1 1 calc R
C54 C 0.2336(9) 0.6928(9) -0.0927(5) 0.072(5) Uani 1 1 d .
H54 H 0.2469 0.7434 -0.1034 0.086 Uiso 1 1 calc R
C55 C 0.1558(8) 0.6757(9) -0.0794(5) 0.056(4) Uani 1 1 d .
C56 C 0.1392(9) 0.6043(8) -0.0612(4) 0.059(4) Uani 1 1 d .
H56 H 0.0889 0.5942 -0.0499 0.070 Uiso 1 1 calc R
C57 C 0.1989(9) 0.5473(9) -0.0599(5) 0.064(4) Uani 1 1 d .
H57 H 0.1880 0.4975 -0.0482 0.077 Uiso 1 1 calc R
C58 C 0.0947(9) 0.7385(10) -0.0821(5) 0.069(5) Uani 1 1 d .
O59 O 0.0963(7) 0.7877(7) -0.1081(4) 0.089(4) Uani 1 1 d .
O60 O 0.0398(6) 0.7411(6) -0.0565(3) 0.079(3) Uani 1 1 d .
C61 C 0.8947(7) -0.3851(7) 0.2106(3) 0.027(3) Uani 1 1 d .
C62 C 0.9234(7) -0.4087(7) 0.1702(3) 0.033(3) Uani 1 1 d .
H62 H 0.9587 -0.4506 0.1640 0.040 Uiso 1 1 calc R
C63 C 0.8913(8) -0.3605(7) 0.1427(4) 0.041(3) Uani 1 1 d .
H63 H 0.9020 -0.3604 0.1138 0.049 Uiso 1 1 calc R
C64 C 0.8388(7) -0.3095(7) 0.1637(3) 0.031(3) Uani 1 1 d .
C65 C 0.7908(7) -0.2539(7) 0.1455(4) 0.038(3) Uani 1 1 d .
C66 C 0.7311(7) -0.2096(7) 0.1626(3) 0.030(3) Uani 1 1 d .
C67 C 0.6838(7) -0.1512(7) 0.1425(4) 0.038(3) Uani 1 1 d .
H67 H 0.6870 -0.1367 0.1146 0.046 Uiso 1 1 calc R
C68 C 0.6341(8) -0.1206(7) 0.1701(3) 0.038(3) Uani 1 1 d .
H68 H 0.5929 -0.0843 0.1644 0.046 Uiso 1 1 calc R
C69 C 0.6553(7) -0.1531(6) 0.2096(3) 0.026(3) Uani 1 1 d .
C70 C 0.6268(7) -0.1275(7) 0.2493(4) 0.030(3) Uani 1 1 d .
C71 C 0.6526(7) -0.1548(7) 0.2898(3) 0.028(3) Uani 1 1 d .
C72 C 0.6209(7) -0.1363(7) 0.3298(4) 0.039(3) Uani 1 1 d .
H72 H 0.5830 -0.0968 0.3353 0.047 Uiso 1 1 calc R
C73 C 0.6527(7) -0.1829(7) 0.3581(3) 0.031(3) Uani 1 1 d .
H73 H 0.6403 -0.1839 0.3866 0.037 Uiso 1 1 calc R
C74 C 0.7093(7) -0.2314(7) 0.3374(3) 0.027(3) Uani 1 1 d .
C75 C 0.7550(7) -0.2907(7) 0.3555(3) 0.030(3) Uani 1 1 d .
C76 C 0.8097(7) -0.3385(7) 0.3353(3) 0.033(3) Uani 1 1 d .
C77 C 0.8600(7) -0.3933(7) 0.3570(3) 0.034(3) Uani 1 1 d .
H77 H 0.8597 -0.4042 0.3859 0.040 Uiso 1 1 calc R
C78 C 0.9074(8) -0.4263(8) 0.3287(4) 0.047(4) Uani 1 1 d .
H78 H 0.9482 -0.4632 0.3339 0.056 Uiso 1 1 calc R
C79 C 0.8838(6) -0.3942(7) 0.2890(3) 0.028(3) Uani 1 1 d .
C80 C 0.9159(7) -0.4169(7) 0.2503(4) 0.032(3) Uani 1 1 d .
N81 N 0.8407(6) -0.3273(6) 0.2052(3) 0.036(2) Uani 1 1 d .
H81 H 0.8122 -0.3054 0.2247 0.044 Uiso 1 1 calc R
N82 N 0.7135(5) -0.2094(5) 0.2043(3) 0.030(2) Uani 1 1 d .
N83 N 0.7075(5) -0.2144(5) 0.2958(3) 0.031(2) Uani 1 1 d .
H83 H 0.7359 -0.2370 0.2763 0.037 Uiso 1 1 calc R
N84 N 0.8260(5) -0.3393(6) 0.2941(3) 0.030(2) Uani 1 1 d .
C85 C 0.8139(8) -0.2351(8) 0.1021(4) 0.036(3) Uani 1 1 d .
C86 C 0.8848(9) -0.1749(8) 0.1039(4) 0.051(4) Uani 1 1 d .
H86 H 0.9166 -0.1444 0.1316 0.061 Uiso 1 1 calc R
C87 C 0.9080(9) -0.1604(8) 0.0656(5) 0.052(4) Uani 1 1 d .
H87 H 0.9569 -0.1204 0.0671 0.062 Uiso 1 1 calc R
C88 C 0.8628(10) -0.2018(9) 0.0255(5) 0.055(4) Uani 1 1 d .
C89 C 0.7902(9) -0.2628(9) 0.0226(4) 0.059(4) Uani 1 1 d .
H89 H 0.7585 -0.2925 -0.0054 0.071 Uiso 1 1 calc R
C90 C 0.7664(9) -0.2781(9) 0.0621(4) 0.052(4) Uani 1 1 d .
H90 H 0.7177 -0.3181 0.0611 0.062 Uiso 1 1 calc R
C91 C 0.8878(12) -0.1893(12) -0.0161(6) 0.070(5) Uani 1 1 d .
O92 O 0.8580(8) -0.2227(10) -0.0505(4) 0.118(6) Uani 1 1 d .
O93 O 0.9485(12) -0.1283(10) -0.0120(5) 0.158(7) Uani 1 1 d .
C94 C 0.5673(7) -0.0666(8) 0.2502(4) 0.035(3) Uani 1 1 d .
C95 C 0.5838(8) 0.0130(7) 0.2785(4) 0.041(3) Uani 1 1 d .
H95 H 0.6364 0.0273 0.2990 0.049 Uiso 1 1 calc R
C96 C 0.5282(7) 0.0718(7) 0.2785(4) 0.036(3) Uani 1 1 d .
H96 H 0.5437 0.1261 0.2974 0.043 Uiso 1 1 calc R
C97 C 0.4487(8) 0.0502(7) 0.2502(3) 0.032(3) Uani 1 1 d .
C98 C 0.4299(7) -0.0276(7) 0.2215(4) 0.035(3) Uani 1 1 d .
H98 H 0.3764 -0.0433 0.2019 0.042 Uiso 1 1 calc R
C99 C 0.4898(8) -0.0824(7) 0.2216(4) 0.037(3) Uani 1 1 d .
H99 H 0.4766 -0.1343 0.2005 0.044 Uiso 1 1 calc R
C100 C 0.3899(8) 0.1134(8) 0.2506(4) 0.030(3) Uani 1 1 d .
O101 O 0.3154(5) 0.0892(5) 0.2253(2) 0.037(2) Uani 1 1 d .
O102 O 0.4106(5) 0.1843(5) 0.2743(2) 0.040(2) Uani 1 1 d .
C103 C 0.7352(7) -0.3122(7) 0.3980(4) 0.034(3) Uani 1 1 d .
C104 C 0.6769(9) -0.3849(9) 0.3964(4) 0.057(4) Uani 1 1 d .
H104 H 0.6489 -0.4180 0.3685 0.068 Uiso 1 1 calc R
C105 C 0.6595(8) -0.4091(9) 0.4342(4) 0.047(3) Uani 1 1 d .
H105 H 0.6173 -0.4564 0.4326 0.056 Uiso 1 1 calc R
C106 C 0.7043(10) -0.3639(10) 0.4750(5) 0.059(4) Uani 1 1 d .
C107 C 0.7604(9) -0.2919(9) 0.4766(4) 0.059(4) Uani 1 1 d .
H107 H 0.7867 -0.2587 0.5048 0.070 Uiso 1 1 calc R
C108 C 0.7811(9) -0.2645(8) 0.4385(4) 0.052(4) Uani 1 1 d .
H108 H 0.8232 -0.2171 0.4403 0.062 Uiso 1 1 calc R
C109 C 0.6888(12) -0.3852(12) 0.5186(7) 0.080(6) Uani 1 1 d .
O110 O 0.6305(12) -0.4477(12) 0.5134(5) 0.166(7) Uani 1 1 d .
O111 O 0.7288(12) -0.3558(9) 0.5525(4) 0.128(7) Uani 1 1 d .
C112 C 0.9764(8) -0.4795(7) 0.2494(4) 0.032(3) Uani 1 1 d .
C113 C 1.1212(8) -0.5096(8) 0.2724(4) 0.043(3) Uani 1 1 d .
H113 H 1.1780 -0.4917 0.2881 0.051 Uiso 1 1 calc R
C114 C 1.0619(8) -0.4527(7) 0.2714(4) 0.040(3) Uani 1 1 d .
H114 H 1.0795 -0.3950 0.2858 0.049 Uiso 1 1 calc R
C115 C 1.0941(7) -0.5945(7) 0.2495(3) 0.029(3) Uani 1 1 d .
C116 C 1.0089(7) -0.6207(7) 0.2282(4) 0.035(3) Uani 1 1 d .
H116 H 0.9896 -0.6783 0.2141 0.042 Uiso 1 1 calc R
C117 C 0.9527(8) -0.5613(7) 0.2279(4) 0.044(3) Uani 1 1 d .
H117 H 0.8960 -0.5788 0.2120 0.053 Uiso 1 1 calc R
C118 C 1.1569(8) -0.6568(8) 0.2496(4) 0.028(3) Uani 1 1 d .
O119 O 1.2313(5) -0.6307(5) 0.2701(2) 0.038(2) Uani 1 1 d .
O120 O 1.1290(5) -0.7317(5) 0.2291(2) 0.0323(19) Uani 1 1 d .
C121 C 0.0333(7) 0.1409(7) 0.6136(4) 0.029(3) Uani 1 1 d .
C122 C 0.0159(8) 0.1748(8) 0.6572(4) 0.042(3) Uani 1 1 d .
H122 H -0.0136 0.2212 0.6646 0.051 Uiso 1 1 calc R
C123 C 0.0504(7) 0.1265(7) 0.6847(4) 0.037(3) Uani 1 1 d .
H123 H 0.0493 0.1332 0.7153 0.044 Uiso 1 1 calc R
C124 C 0.0889(7) 0.0635(7) 0.6602(4) 0.034(3) Uani 1 1 d .
C125 C 0.1222(7) -0.0047(7) 0.6754(3) 0.029(3) Uani 1 1 d .
C126 C 0.1664(7) -0.0583(7) 0.6509(4) 0.031(3) Uani 1 1 d .
C127 C 0.2076(7) -0.1269(7) 0.6678(4) 0.035(3) Uani 1 1 d .
H127 H 0.2012 -0.1467 0.6942 0.041 Uiso 1 1 calc R
C128 C 0.2567(7) -0.1566(7) 0.6385(3) 0.032(3) Uani 1 1 d .
H128 H 0.2907 -0.2006 0.6402 0.038 Uiso 1 1 calc R
C129 C 0.2449(7) -0.1050(6) 0.6036(3) 0.026(3) Uani 1 1 d .
C130 C 0.2870(7) -0.1144(7) 0.5685(3) 0.033(3) Uani 1 1 d .
C131 C 0.2745(8) -0.0728(7) 0.5322(4) 0.038(3) Uani 1 1 d .
C132 C 0.3195(7) -0.0780(8) 0.4966(4) 0.043(3) Uani 1 1 d .
H132 H 0.3651 -0.1093 0.4932 0.051 Uiso 1 1 calc R
C133 C 0.2856(8) -0.0305(8) 0.4686(4) 0.046(3) Uani 1 1 d .
H133 H 0.3031 -0.0231 0.4419 0.055 Uiso 1 1 calc R
C134 C 0.2191(7) 0.0068(7) 0.4857(3) 0.032(3) Uani 1 1 d .
C135 C 0.1612(7) 0.0499(7) 0.4652(4) 0.036(3) Uani 1 1 d .
C136 C 0.0937(7) 0.0840(7) 0.4840(4) 0.036(3) Uani 1 1 d .
C137 C 0.0301(7) 0.1244(7) 0.4613(4) 0.037(3) Uani 1 1 d .
H137 H 0.0225 0.1299 0.4312 0.044 Uiso 1 1 calc R
C138 C -0.0164(7) 0.1528(8) 0.4905(4) 0.042(3) Uani 1 1 d .
H138 H -0.0649 0.1804 0.4849 0.051 Uiso 1 1 calc R
C139 C 0.0213(8) 0.1337(8) 0.5321(4) 0.041(3) Uani 1 1 d .
C140 C 0.0000(7) 0.1638(7) 0.5731(4) 0.036(3) Uani 1 1 d .
N141 N 0.0821(5) 0.0778(5) 0.6178(3) 0.029(2) Uani 1 1 d .
H141 H 0.1050 0.0510 0.5970 0.035 Uiso 1 1 calc R
N142 N 0.1915(5) -0.0483(5) 0.6114(3) 0.028(2) Uani 1 1 d .
N143 N 0.2173(6) -0.0192(5) 0.5255(3) 0.036(2) Uani 1 1 d .
H143 H 0.1839 -0.0031 0.5438 0.043 Uiso 1 1 calc R
N144 N 0.0852(6) 0.0855(6) 0.5271(3) 0.032(2) Uani 1 1 d .
C145 C 0.1061(7) -0.0246(7) 0.7188(3) 0.029(3) Uani 1 1 d .
C146 C 0.0530(7) -0.0999(7) 0.7181(3) 0.034(3) Uani 1 1 d .
H146 H 0.0324 -0.1398 0.6912 0.041 Uiso 1 1 calc R
C147 C 0.0306(6) -0.1157(7) 0.7576(3) 0.026(3) Uani 1 1 d .
H147 H -0.0073 -0.1655 0.7572 0.031 Uiso 1 1 calc R
C148 C 0.0630(7) -0.0597(7) 0.7971(4) 0.029(3) Uani 1 1 d .
C149 C 0.1184(8) 0.0125(8) 0.7974(4) 0.041(3) Uani 1 1 d .
H149 H 0.1415 0.0506 0.8246 0.049 Uiso 1 1 calc R
C150 C 0.1407(7) 0.0304(7) 0.7586(4) 0.037(3) Uani 1 1 d .
H150 H 0.1795 0.0798 0.7594 0.045 Uiso 1 1 calc R
C151 C 0.0340(8) -0.0766(8) 0.8377(4) 0.037(3) Uani 1 1 d .
O152 O -0.0352(5) -0.1265(5) 0.8336(2) 0.0330(19) Uani 1 1 d .
O153 O 0.0754(5) -0.0388(5) 0.8754(3) 0.043(2) Uani 1 1 d .
C154 C 0.3540(7) -0.1702(7) 0.5709(3) 0.029(3) Uani 1 1 d .
C155 C 0.3321(9) -0.2562(7) 0.5492(4) 0.045(3) Uani 1 1 d .
H155 H 0.2784 -0.2753 0.5302 0.054 Uiso 1 1 calc R
C156 C 0.3900(7) -0.3135(7) 0.5559(3) 0.036(3) Uani 1 1 d .
H156 H 0.3756 -0.3713 0.5413 0.043 Uiso 1 1 calc R
C157 C 0.4684(7) -0.2852(7) 0.5839(3) 0.025(3) Uani 1 1 d .
C158 C 0.4928(8) -0.2001(8) 0.6038(4) 0.040(3) Uani 1 1 d .
H158 H 0.5480 -0.1808 0.6213 0.047 Uiso 1 1 calc R
C159 C 0.4338(7) -0.1423(7) 0.5975(4) 0.036(3) Uani 1 1 d .
H159 H 0.4491 -0.0842 0.6115 0.043 Uiso 1 1 calc R
C160 C 0.4716(8) 0.3494(8) 0.4069(4) 0.032(3) Uani 1 1 d .
O161 O 0.4033(5) 0.3230(5) 0.3786(2) 0.038(2) Uani 1 1 d .
O162 O 0.4961(6) 0.4227(6) 0.4268(3) 0.060(3) Uani 1 1 d .
C163 C 0.1736(7) 0.0694(7) 0.4219(3) 0.030(3) Uani 1 1 d .
C164 C 0.1206(8) 0.0287(8) 0.3844(4) 0.040(3) Uani 1 1 d .
H164 H 0.0767 -0.0147 0.3858 0.048 Uiso 1 1 calc R
C165 C 0.1282(7) 0.0485(8) 0.3428(4) 0.039(3) Uani 1 1 d .
H165 H 0.0912 0.0179 0.3165 0.047 Uiso 1 1 calc R
C166 C 0.1915(7) 0.1143(7) 0.3412(3) 0.030(3) Uani 1 1 d .
C167 C 0.2461(7) 0.1565(7) 0.3808(4) 0.036(3) Uani 1 1 d .
H167 H 0.2898 0.2007 0.3801 0.043 Uiso 1 1 calc R
C168 C 0.2372(7) 0.1349(8) 0.4201(4) 0.038(3) Uani 1 1 d .
H168 H 0.2745 0.1644 0.4465 0.045 Uiso 1 1 calc R
C169 C 0.1991(7) 0.1387(8) 0.2991(4) 0.031(3) Uani 1 1 d .
O170 O 0.2502(5) 0.2025(5) 0.2971(2) 0.0348(19) Uani 1 1 d .
O171 O 0.1498(5) 0.0938(5) 0.2642(3) 0.039(2) Uani 1 1 d .
C172 C -0.0623(8) 0.2270(7) 0.5745(4) 0.039(3) Uani 1 1 d .
C173 C -0.1341(9) 0.2096(9) 0.5904(5) 0.062(4) Uani 1 1 d .
H173 H -0.1457 0.1571 0.5996 0.074 Uiso 1 1 calc R
C174 C -0.1897(10) 0.2664(8) 0.5933(5) 0.066(4) Uani 1 1 d .
H174 H -0.2387 0.2532 0.6053 0.079 Uiso 1 1 calc R
C175 C -0.1774(8) 0.3419(8) 0.5795(4) 0.050(4) Uani 1 1 d .
C176 C -0.1046(10) 0.3615(10) 0.5613(5) 0.072(4) Uani 1 1 d .
H176 H -0.0953 0.4127 0.5506 0.086 Uiso 1 1 calc R
C177 C -0.0455(9) 0.3019(8) 0.5596(4) 0.054(4) Uani 1 1 d .
H177 H 0.0047 0.3137 0.5484 0.064 Uiso 1 1 calc R
C178 C -0.2397(10) 0.4056(9) 0.5823(5) 0.066(4) Uani 1 1 d .
O179 O -0.2409(7) 0.4593(7) 0.5555(4) 0.084(3) Uani 1 1 d .
O180 O -0.2872(7) 0.4043(7) 0.6089(3) 0.084(4) Uani 1 1 d .
O181 O 0.5138(5) 0.3607(5) 0.3203(2) 0.040(2) Uani 1 1 d .
C182 C 0.5660(9) 0.3868(8) 0.2993(4) 0.051(4) Uani 1 1 d .
H182 H 0.5439 0.3940 0.2702 0.061 Uiso 1 1 calc R
N183 N 0.6469(7) 0.4053(7) 0.3125(3) 0.054(3) Uani 1 1 d .
C184 C 0.6890(9) 0.3945(11) 0.3551(5) 0.081(5) Uani 1 1 d .
H18A H 0.7378 0.4395 0.3666 0.121 Uiso 1 1 calc R
H18B H 0.7085 0.3390 0.3523 0.121 Uiso 1 1 calc R
H18C H 0.6492 0.3977 0.3755 0.121 Uiso 1 1 calc R
C185 C 0.7041(9) 0.4403(9) 0.2834(4) 0.072(5) Uani 1 1 d .
H18D H 0.7510 0.4071 0.2818 0.109 Uiso 1 1 calc R
H18E H 0.7271 0.4999 0.2962 0.109 Uiso 1 1 calc R
H18F H 0.6709 0.4362 0.2536 0.109 Uiso 1 1 calc R
O186 O 0.8604(5) 0.0135(5) 0.8206(2) 0.036(2) Uani 1 1 d .
C187 C 0.8870(8) 0.0641(10) 0.7995(4) 0.057(4) Uani 1 1 d .
H187 H 0.8951 0.0412 0.7707 0.068 Uiso 1 1 calc R
N188 N 0.9054(7) 0.1464(6) 0.8125(3) 0.049(3) Uani 1 1 d .
C189 C 0.9401(11) 0.2045(10) 0.7836(5) 0.083(5) Uani 1 1 d .
H18G H 0.9982 0.2312 0.7977 0.125 Uiso 1 1 calc R
H18H H 0.9040 0.2486 0.7802 0.125 Uiso 1 1 calc R
H18I H 0.9403 0.1708 0.7545 0.125 Uiso 1 1 calc R
C190 C 0.8960(10) 0.1884(9) 0.8548(5) 0.075(5) Uani 1 1 d .
H19A H 0.9003 0.1490 0.8753 0.112 Uiso 1 1 calc R
H19B H 0.8404 0.2077 0.8523 0.112 Uiso 1 1 calc R
H19C H 0.9409 0.2375 0.8657 0.112 Uiso 1 1 calc R
O191 O 1.1166(7) 0.2596(6) 0.1391(3) 0.085(3) Uiso 1 1 d .
H19D H 1.1277 0.3067 0.1249 0.128 Uiso 1 1 d R
H19E H 1.1688 0.2393 0.1486 0.128 Uiso 1 1 d R
O192 O 0.2411(6) 0.3827(6) 0.3606(3) 0.075(3) Uiso 1 1 d .
H19G H 0.1916 0.3768 0.3736 0.112 Uiso 1 1 d R
H19H H 0.2589 0.3282 0.3536 0.112 Uiso 1 1 d R
O193 O 0.9044(7) 0.0409(7) 0.0316(4) 0.102(4) Uiso 1 1 d .
H19J H 0.8870 -0.0063 0.0445 0.153 Uiso 1 1 d R
H19K H 0.9250 0.0209 0.0054 0.153 Uiso 1 1 d R
O194 O 0.5407(7) -0.5942(7) 0.5321(3) 0.095(4) Uiso 1 1 d .
H19M H 0.5719 -0.6373 0.5208 0.143 Uiso 1 1 d R
H19N H 0.5130 -0.5712 0.5081 0.143 Uiso 1 1 d R

loop_
_atom_site_aniso_label
_atom_site_aniso_U_11
_atom_site_aniso_U_22
_atom_site_aniso_U_33
_atom_site_aniso_U_23
_atom_site_aniso_U_13
_atom_site_aniso_U_12
Nd1 0.0291(4) 0.0363(4) 0.0244(3) 0.0069(3) 0.0069(3) 0.0153(3)
Nd2 0.0348(4) 0.0298(4) 0.0235(3) 0.0074(3) 0.0062(3) 0.0151(3)
Nd3 0.0445(4) 0.0434(4) 0.0220(4) 0.0053(3) 0.0059(3) 0.0212(4)
Nd4 0.0430(4) 0.0458(4) 0.0215(4) 0.0060(3) 0.0054(3) 0.0226(4)
C1 0.036(7) 0.041(7) 0.023(7) 0.010(6) 0.008(6) 0.003(6)
C2 0.034(8) 0.063(9) 0.049(9) 0.020(7) -0.004(7) 0.010(7)
C3 0.039(8) 0.042(8) 0.029(7) 0.013(6) 0.003(6) 0.008(6)
C4 0.042(8) 0.029(7) 0.024(7) 0.003(5) 0.009(6) 0.000(6)
C5 0.034(7) 0.040(7) 0.028(7) 0.005(5) 0.014(6) 0.014(6)
C6 0.025(7) 0.022(6) 0.041(7) 0.008(5) 0.006(5) 0.014(5)
C7 0.048(8) 0.035(7) 0.022(6) 0.015(5) 0.018(6) 0.007(6)
C8 0.046(8) 0.042(8) 0.021(6) -0.001(6) 0.006(6) 0.016(6)
C9 0.040(7) 0.031(7) 0.023(6) 0.005(5) 0.017(6) 0.008(6)
C10 0.039(8) 0.044(8) 0.024(6) 0.008(6) 0.015(6) 0.014(6)
C11 0.052(8) 0.028(7) 0.030(7) 0.005(5) 0.017(6) 0.020(6)
C12 0.050(8) 0.065(9) 0.036(7) 0.024(7) 0.018(6) 0.047(7)
C13 0.049(8) 0.037(7) 0.035(7) 0.022(6) 0.026(6) 0.012(6)
C14 0.029(7) 0.039(7) 0.029(6) 0.021(5) 0.012(5) 0.023(6)
C15 0.034(7) 0.021(6) 0.025(6) 0.009(5) 0.014(5) 0.010(5)
C16 0.033(7) 0.031(7) 0.029(7) 0.003(5) 0.014(5) 0.003(6)
C17 0.054(8) 0.029(7) 0.043(7) 0.015(6) 0.016(6) 0.027(7)
C18 0.064(10) 0.036(8) 0.063(9) 0.007(7) 0.036(8) 0.021(7)
C19 0.055(9) 0.029(7) 0.052(8) 0.011(6) 0.033(7) 0.016(7)
C20 0.048(8) 0.029(7) 0.033(7) 0.022(6) 0.014(6) 0.007(6)
N21 0.029(6) 0.026(5) 0.039(6) 0.021(4) 0.012(5) 0.015(5)
N22 0.036(6) 0.027(5) 0.020(5) 0.005(4) 0.005(4) 0.009(5)
N23 0.052(7) 0.040(6) 0.031(6) 0.013(5) 0.024(5) 0.022(5)
N24 0.029(6) 0.035(6) 0.028(5) 0.011(4) 0.007(4) 0.011(5)
C25 0.026(7) 0.037(7) 0.027(7) 0.020(5) 0.012(6) 0.019(6)
C26 0.036(7) 0.030(7) 0.029(7) 0.013(5) -0.003(6) -0.001(6)
C27 0.060(9) 0.031(7) 0.023(7) 0.007(5) 0.000(6) 0.007(7)
C28 0.034(7) 0.019(6) 0.030(7) -0.011(5) 0.014(6) 0.002(6)
C29 0.024(7) 0.033(7) 0.025(7) 0.007(5) 0.007(5) 0.019(6)
C30 0.036(8) 0.040(7) 0.019(6) 0.007(5) 0.000(5) 0.013(6)
C31 0.036(8) 0.029(8) 0.031(8) -0.003(6) 0.003(6) 0.025(7)
O32 0.038(5) 0.024(4) 0.021(4) 0.005(3) 0.009(4) 0.007(4)
O33 0.059(6) 0.042(5) 0.023(5) 0.008(4) 0.007(4) 0.006(5)
C34 0.051(9) 0.049(8) 0.019(6) 0.022(6) 0.012(6) 0.031(7)
C35 0.045(9) 0.041(8) 0.028(7) 0.000(6) -0.003(6) 0.017(7)
C36 0.018(6) 0.052(8) 0.038(7) 0.015(6) 0.000(5) 0.020(6)
C37 0.068(10) 0.031(7) 0.012(6) 0.011(5) 0.013(6) 0.023(7)
C38 0.027(8) 0.051(8) 0.046(8) 0.009(6) -0.010(6) 0.020(7)
C39 0.046(8) 0.053(9) 0.027(7) 0.007(6) 0.009(6) 0.027(7)
C40 0.028(8) 0.011(6) 0.043(7) 0.006(6) 0.011(6) 0.014(6)
O41 0.040(5) 0.022(5) 0.036(4) 0.018(4) 0.011(4) 0.010(4)
O42 0.031(6) 0.064(6) 0.078(7) 0.000(5) 0.010(5) 0.032(5)
C43 0.038(8) 0.043(8) 0.035(7) 0.008(6) 0.016(6) 0.031(7)
C44 0.042(8) 0.029(7) 0.035(7) 0.015(6) 0.016(6) 0.005(6)
C45 0.051(9) 0.034(7) 0.029(7) 0.006(6) 0.007(6) 0.014(7)
C46 0.025(7) 0.053(8) 0.029(7) 0.018(6) 0.013(6) 0.015(6)
C47 0.053(9) 0.050(8) 0.032(8) 0.010(7) 0.015(7) 0.002(7)
C48 0.048(9) 0.038(8) 0.052(9) 0.008(6) 0.017(7) 0.002(7)
C49 0.031(7) 0.033(7) 0.027(7) 0.017(6) 0.018(6) 0.021(6)
O50 0.038(5) 0.042(5) 0.032(5) 0.015(4) 0.013(4) 0.019(4)
O51 0.050(6) 0.040(5) 0.026(5) 0.004(4) 0.009(4) 0.015(4)
C52 0.029(7) 0.039(8) 0.056(8) 0.020(6) 0.024(6) 0.013(6)
C53 0.044(9) 0.048(9) 0.108(12) 0.044(9) 0.022(8) 0.004(8)
C54 0.056(10) 0.057(10) 0.123(14) 0.041(9) 0.037(10) 0.031(9)
C55 0.038(9) 0.062(10) 0.078(10) 0.029(8) 0.018(8) 0.023(8)
C56 0.070(10) 0.049(9) 0.070(10) 0.029(8) 0.015(8) 0.035(8)
C57 0.064(10) 0.068(10) 0.077(10) 0.033(8) 0.023(8) 0.039(9)
C58 0.056(10) 0.076(12) 0.095(13) 0.032(10) 0.035(9) 0.036(9)
O59 0.097(9) 0.087(8) 0.126(10) 0.068(8) 0.061(8) 0.055(7)
O60 0.081(8) 0.086(8) 0.111(8) 0.060(7) 0.060(7) 0.059(6)
C61 0.027(7) 0.028(7) 0.028(7) 0.007(5) 0.011(5) 0.008(6)
C62 0.025(7) 0.041(7) 0.034(7) -0.005(6) 0.014(6) 0.018(6)
C63 0.060(9) 0.041(8) 0.040(7) 0.017(6) 0.036(7) 0.027(7)
C64 0.041(8) 0.035(7) 0.019(6) 0.004(5) 0.013(6) 0.009(6)
C65 0.032(7) 0.045(8) 0.040(8) 0.015(6) 0.004(6) 0.016(7)
C66 0.040(8) 0.031(7) 0.018(6) 0.002(5) 0.008(5) 0.005(6)
C67 0.043(8) 0.049(8) 0.035(7) 0.024(6) 0.020(6) 0.015(7)
C68 0.049(8) 0.049(8) 0.023(7) 0.017(6) 0.010(6) 0.021(7)
C69 0.026(7) 0.025(6) 0.025(6) -0.003(5) -0.003(5) 0.014(6)
C70 0.031(7) 0.032(7) 0.034(7) 0.008(5) 0.011(6) 0.017(6)
C71 0.031(7) 0.033(7) 0.021(6) 0.001(5) 0.010(5) 0.012(6)
C72 0.031(7) 0.047(8) 0.044(8) 0.010(6) 0.015(6) 0.013(6)
C73 0.032(7) 0.042(7) 0.020(6) 0.003(6) 0.007(5) 0.011(6)
C74 0.032(7) 0.036(7) 0.023(6) 0.015(5) 0.017(5) 0.013(6)
C75 0.031(7) 0.034(7) 0.022(6) -0.004(5) 0.008(5) 0.004(6)
C76 0.031(7) 0.045(8) 0.029(7) 0.018(6) 0.003(6) 0.021(6)
C77 0.032(7) 0.051(8) 0.023(6) 0.014(6) 0.003(5) 0.022(6)
C78 0.054(9) 0.061(9) 0.040(8) 0.027(7) 0.008(7) 0.045(8)
C79 0.017(6) 0.036(7) 0.034(7) 0.012(5) 0.003(5) 0.016(6)
C80 0.029(7) 0.030(7) 0.040(7) 0.005(6) 0.013(6) 0.013(6)
N81 0.042(6) 0.047(6) 0.024(6) 0.006(5) 0.010(5) 0.023(5)
N82 0.029(6) 0.030(6) 0.029(6) 0.003(4) 0.002(4) 0.012(5)
N83 0.032(6) 0.031(6) 0.031(6) 0.000(4) 0.007(4) 0.014(5)
N84 0.033(6) 0.045(6) 0.019(5) 0.009(4) 0.014(4) 0.012(5)
C85 0.044(8) 0.041(8) 0.029(7) 0.007(6) 0.008(6) 0.026(7)
C86 0.056(10) 0.051(9) 0.053(9) 0.009(7) 0.028(7) 0.017(8)
C87 0.072(11) 0.040(8) 0.051(9) 0.017(7) 0.029(8) 0.003(8)
C88 0.079(12) 0.054(9) 0.065(11) 0.041(8) 0.044(9) 0.059(9)
C89 0.059(10) 0.077(11) 0.036(8) 0.020(7) -0.009(7) 0.010(9)
C90 0.058(9) 0.079(10) 0.030(8) 0.019(7) 0.025(7) 0.020(8)
C91 0.096(14) 0.085(13) 0.060(12) 0.034(10) 0.051(11) 0.059(11)
O92 0.132(12) 0.224(16) 0.030(6) 0.045(8) 0.038(7) 0.094(11)
O93 0.25(2) 0.150(14) 0.109(12) 0.037(10) 0.132(13) 0.019(14)
C94 0.029(7) 0.053(9) 0.024(6) 0.006(6) 0.006(6) 0.011(7)
C95 0.034(8) 0.042(8) 0.044(8) 0.007(7) 0.006(6) -0.004(7)
C96 0.040(8) 0.035(7) 0.033(7) -0.006(6) 0.004(6) 0.027(7)
C97 0.048(9) 0.030(7) 0.020(6) 0.009(5) 0.005(6) 0.008(6)
C98 0.032(7) 0.031(7) 0.043(7) 0.008(6) 0.008(6) 0.009(6)
C99 0.039(8) 0.032(7) 0.039(7) 0.007(6) 0.006(6) 0.005(6)
C100 0.030(8) 0.035(8) 0.034(7) 0.008(6) 0.016(6) 0.020(6)
O101 0.026(5) 0.050(5) 0.040(5) 0.012(4) 0.007(4) 0.020(4)
O102 0.050(6) 0.031(5) 0.042(5) 0.000(4) 0.010(4) 0.030(4)
C103 0.036(8) 0.034(7) 0.042(8) 0.022(6) 0.006(6) 0.021(6)
C104 0.057(10) 0.072(11) 0.050(9) 0.031(8) 0.004(7) 0.020(9)
C105 0.039(8) 0.069(10) 0.037(8) 0.034(7) -0.001(7) 0.001(7)
C106 0.077(11) 0.068(10) 0.069(11) 0.058(9) 0.054(10) 0.041(9)
C107 0.078(11) 0.069(11) 0.026(8) 0.004(7) 0.000(7) 0.024(9)
C108 0.078(11) 0.042(8) 0.034(8) 0.003(7) 0.020(8) -0.006(8)
C109 0.066(13) 0.071(13) 0.129(18) 0.069(13) 0.024(13) 0.033(10)
O110 0.196(18) 0.220(19) 0.121(13) 0.128(13) 0.041(12) 0.037(16)
O111 0.232(18) 0.155(13) 0.030(6) 0.044(8) 0.043(9) 0.101(13)
C112 0.034(8) 0.037(8) 0.034(7) 0.014(6) 0.018(6) 0.017(6)
C113 0.041(8) 0.040(8) 0.044(8) 0.010(6) -0.003(6) 0.005(7)
C114 0.051(9) 0.016(7) 0.058(8) 0.012(6) 0.010(7) 0.015(7)
C115 0.032(7) 0.033(7) 0.029(6) 0.007(6) 0.016(6) 0.012(6)
C116 0.022(7) 0.029(7) 0.047(8) -0.001(6) -0.004(6) 0.001(6)
C117 0.036(8) 0.033(8) 0.068(9) 0.002(7) 0.010(7) 0.032(7)
C118 0.030(8) 0.036(8) 0.029(7) 0.015(6) 0.022(6) 0.012(6)
O119 0.030(5) 0.035(5) 0.050(5) 0.011(4) 0.004(4) 0.012(4)
O120 0.035(5) 0.024(5) 0.041(5) 0.005(4) 0.010(4) 0.013(4)
C121 0.031(7) 0.023(6) 0.039(7) 0.015(5) 0.010(6) 0.011(6)
C122 0.047(8) 0.042(8) 0.041(8) 0.003(6) 0.020(6) 0.014(7)
C123 0.051(8) 0.038(7) 0.031(7) 0.009(6) 0.020(6) 0.020(7)
C124 0.023(7) 0.047(8) 0.028(7) -0.003(6) 0.006(5) -0.003(6)
C125 0.034(7) 0.031(7) 0.025(6) 0.010(5) 0.009(5) 0.005(6)
C126 0.020(6) 0.024(7) 0.046(8) 0.003(6) 0.003(6) 0.005(5)
C127 0.030(7) 0.051(8) 0.030(7) 0.017(6) 0.008(6) 0.019(6)
C128 0.035(7) 0.034(7) 0.023(6) 0.004(5) -0.001(5) 0.005(6)
C129 0.040(7) 0.024(6) 0.020(6) 0.005(5) 0.014(5) 0.020(6)
C130 0.040(8) 0.030(7) 0.024(6) 0.002(5) -0.002(6) 0.008(6)
C131 0.043(8) 0.032(7) 0.047(8) 0.015(6) 0.016(6) 0.012(6)
C132 0.037(8) 0.061(9) 0.040(8) 0.013(7) 0.018(6) 0.030(7)
C133 0.049(9) 0.067(9) 0.042(8) 0.034(7) 0.031(7) 0.026(7)
C134 0.042(8) 0.036(7) 0.021(6) 0.012(5) 0.006(6) 0.003(6)
C135 0.034(7) 0.045(8) 0.032(7) 0.014(6) 0.005(6) 0.015(6)
C136 0.029(7) 0.040(8) 0.044(8) 0.022(6) 0.007(6) 0.002(6)
C137 0.043(8) 0.048(8) 0.030(7) 0.020(6) 0.014(6) 0.024(7)
C138 0.032(7) 0.055(9) 0.047(8) 0.021(7) 0.002(6) 0.025(7)
C139 0.043(8) 0.050(8) 0.042(8) 0.017(6) 0.021(6) 0.025(7)
C140 0.041(8) 0.025(7) 0.046(8) 0.013(6) 0.017(6) 0.003(6)
N141 0.032(6) 0.030(6) 0.028(6) 0.007(4) 0.012(4) 0.006(5)
N142 0.033(6) 0.039(6) 0.018(5) 0.012(4) 0.011(4) 0.012(5)
N143 0.048(7) 0.036(6) 0.037(6) 0.011(5) 0.022(5) 0.029(5)
N144 0.041(6) 0.040(6) 0.018(5) 0.011(4) 0.011(4) 0.010(5)
C145 0.030(7) 0.040(7) 0.019(6) 0.008(6) 0.006(5) 0.007(6)
C146 0.037(8) 0.041(8) 0.025(7) 0.000(6) 0.012(6) 0.006(6)
C147 0.008(6) 0.030(7) 0.039(7) 0.014(6) -0.001(5) 0.002(5)
C148 0.029(7) 0.026(7) 0.035(7) 0.008(6) 0.006(6) 0.010(6)
C149 0.045(8) 0.054(9) 0.022(7) 0.006(6) 0.005(6) 0.006(7)
C150 0.036(8) 0.043(8) 0.038(8) 0.010(6) 0.015(6) 0.010(6)
C151 0.037(8) 0.037(8) 0.043(9) 0.015(6) 0.022(7) 0.002(7)
O152 0.038(5) 0.045(5) 0.027(4) 0.021(4) 0.013(4) 0.019(4)
O153 0.044(6) 0.060(6) 0.028(5) 0.010(4) 0.008(4) 0.015(5)
C154 0.030(7) 0.056(8) 0.007(5) 0.009(5) 0.001(5) 0.031(6)
C155 0.062(9) 0.039(8) 0.032(7) 0.002(6) 0.001(6) 0.019(7)
C156 0.032(7) 0.038(7) 0.031(7) 0.002(6) -0.015(6) 0.018(6)
C157 0.044(8) 0.023(7) 0.010(5) 0.000(5) 0.005(5) 0.018(6)
C158 0.033(8) 0.051(9) 0.048(8) 0.032(7) 0.016(6) 0.019(7)
C159 0.042(8) 0.027(7) 0.034(7) -0.001(5) 0.002(6) 0.003(6)
C160 0.050(9) 0.039(8) 0.017(6) 0.010(6) 0.016(6) 0.027(7)
O161 0.040(5) 0.054(5) 0.029(5) 0.013(4) 0.018(4) 0.025(5)
O162 0.068(7) 0.032(6) 0.078(7) -0.004(5) 0.001(5) 0.037(5)
C163 0.039(8) 0.033(7) 0.027(7) 0.012(6) 0.015(6) 0.022(6)
C164 0.036(8) 0.045(8) 0.039(8) 0.025(7) -0.002(6) -0.002(7)
C165 0.022(7) 0.060(9) 0.040(8) 0.020(6) 0.002(6) 0.013(7)
C166 0.039(8) 0.042(7) 0.022(7) 0.013(6) 0.020(6) 0.023(6)
C167 0.035(8) 0.037(7) 0.032(7) 0.002(6) 0.010(6) -0.005(6)
C168 0.037(8) 0.054(8) 0.022(7) 0.011(6) 0.003(6) 0.000(7)
C169 0.023(7) 0.041(8) 0.031(7) 0.001(6) 0.008(6) 0.015(6)
O170 0.039(5) 0.039(5) 0.035(5) 0.014(4) 0.018(4) 0.011(4)
O171 0.034(5) 0.044(5) 0.039(5) 0.010(4) 0.005(4) 0.010(4)
C172 0.052(9) 0.028(7) 0.051(8) 0.016(6) 0.033(7) 0.021(6)
C173 0.072(11) 0.050(9) 0.090(11) 0.034(8) 0.048(9) 0.033(8)
C174 0.072(11) 0.041(9) 0.105(12) 0.033(8) 0.042(9) 0.022(8)
C175 0.047(9) 0.045(9) 0.073(10) 0.025(7) 0.034(8) 0.025(7)
C176 0.073(12) 0.072(11) 0.081(11) 0.025(9) 0.021(9) 0.033(10)
C177 0.053(9) 0.059(10) 0.057(9) 0.012(7) 0.022(7) 0.024(8)
C178 0.079(12) 0.048(9) 0.089(12) 0.028(9) 0.041(10) 0.024(9)
O179 0.089(8) 0.086(8) 0.112(9) 0.057(7) 0.051(7) 0.056(7)
O180 0.088(8) 0.110(9) 0.101(8) 0.062(7) 0.075(7) 0.064(7)
O181 0.042(5) 0.042(5) 0.046(5) 0.010(4) 0.026(4) 0.015(4)
C182 0.050(10) 0.049(9) 0.046(9) 0.009(7) -0.011(8) 0.006(8)
N183 0.034(7) 0.077(8) 0.050(7) 0.021(6) 0.007(6) -0.001(6)
C184 0.053(10) 0.125(15) 0.082(12) 0.066(11) 0.016(9) 0.008(10)
C185 0.069(11) 0.081(11) 0.064(10) 0.014(8) 0.022(9) -0.014(9)
O186 0.045(5) 0.036(5) 0.034(5) 0.017(4) 0.016(4) 0.007(4)
C187 0.051(9) 0.088(13) 0.027(8) -0.001(8) 0.009(7) 0.014(9)
N188 0.068(8) 0.019(6) 0.055(7) -0.006(5) 0.012(6) 0.003(6)
C189 0.115(15) 0.078(12) 0.067(11) 0.035(9) 0.032(10) 0.007(11)
C190 0.086(12) 0.063(10) 0.086(12) 0.008(9) 0.046(10) 0.017(9)

loop_
_atom_type_symbol
_atom_type_description
_atom_type_scat_dispersion_real
_atom_type_scat_dispersion_imag
_atom_type_scat_source
C C 0.0033 0.0016 'International Tables Vol C Tables 4.2.6.8 and 6.1.1.4'
H H 0.0000 0.0000 'International Tables Vol C Tables 4.2.6.8 and 6.1.1.4'
O O 0.0106 0.0060 'International Tables Vol C Tables 4.2.6.8 and 6.1.1.4'
N N 0.0061 0.0033 'International Tables Vol C Tables 4.2.6.8 and 6.1.1.4'
Nd Nd -0.1943 3.0179 'International Tables Vol C Tables 4.2.6.8 and 6.1.1.4'

loop_
_geom_angle_atom_site_label_1
_geom_angle_atom_site_label_2
_geom_angle_atom_site_label_3
_geom_angle
_geom_angle_site_symmetry_1
_geom_angle_site_symmetry_3
O50 Nd1 O120 78.45(18) . 1_465
O50 Nd1 O101 73.52(19) . .
O120 Nd1 O101 131.2(3) 1_465 .
O50 Nd1 O171 124.0(2) . .
O120 Nd1 O171 83.49(17) 1_465 .
O101 Nd1 O171 80.33(17) . .
O50 Nd1 O41 91.4(2) . 2_655
O120 Nd1 O41 122.06(17) 1_465 2_655
O101 Nd1 O41 97.98(17) . 2_655
O171 Nd1 O41 141.37(19) . 2_655
O50 Nd1 O152 130.78(17) . 2_556
O120 Nd1 O152 71.27(18) 1_465 2_556
O101 Nd1 O152 153.53(19) . 2_556
O171 Nd1 O152 90.4(2) . 2_556
O41 Nd1 O152 74.00(17) 2_655 2_556
O50 Nd1 O186 143.53(17) . 2_656
O120 Nd1 O186 138.02(18) 1_465 2_656
O101 Nd1 O186 78.10(19) . 2_656
O171 Nd1 O186 71.8(2) . 2_656
O41 Nd1 O186 70.16(16) 2_655 2_656
O152 Nd1 O186 75.4(2) 2_556 2_656
O50 Nd1 Nd4 104.99(17) . 1_455
O120 Nd1 Nd4 85.03(17) 1_465 1_455
O101 Nd1 Nd4 140.35(17) . 1_455
O171 Nd1 Nd4 125.74(19) . 1_455
O41 Nd1 Nd4 42.54(16) 2_655 1_455
O152 Nd1 Nd4 36.10(15) 2_556 1_455
O186 Nd1 Nd4 82.87(17) 2_656 1_455
O170 Nd2 O161 91.1(3) . .
O170 Nd2 O119 78.26(19) . 1_465
O161 Nd2 O119 122.49(17) . 1_465
O170 Nd2 O32 131.04(16) . 2_665
O161 Nd2 O32 74.51(18) . 2_665
O119 Nd2 O32 71.70(19) 1_465 2_665
O170 Nd2 O102 73.3(2) . .
O161 Nd2 O102 98.14(18) . .
O119 Nd2 O102 130.3(3) 1_465 .
O32 Nd2 O102 153.7(2) 2_665 .
O170 Nd2 O51 124.0(2) . .
O161 Nd2 O51 141.5(2) . .
O119 Nd2 O51 83.41(18) 1_465 .
O32 Nd2 O51 90.2(2) 2_665 .
O102 Nd2 O51 80.12(17) . .
O170 Nd2 O181 143.6(2) . .
O161 Nd2 O181 71.0(3) . .
O119 Nd2 O181 138.13(19) 1_465 .
O32 Nd2 O181 75.67(17) 2_665 .
O102 Nd2 O181 78.1(2) . .
O51 Nd2 O181 71.1(2) . .
O170 Nd2 C49 101.4(3) . .
O161 Nd2 C49 160.5(2) . .
O119 Nd2 C49 75.09(19) 1_465 .
O32 Nd2 C49 106.8(3) 2_665 .
O102 Nd2 C49 71.89(19) . .
O51 Nd2 C49 22.6(3) . .
O181 Nd2 C49 90.3(2) . .
O170 Nd2 Nd3 105.42(16) . 2_656
O161 Nd2 Nd3 42.66(17) . 2_656
O119 Nd2 Nd3 85.80(18) 1_465 2_656
O32 Nd2 Nd3 36.20(15) 2_665 2_656
O102 Nd2 Nd3 140.57(18) . 2_656
O51 Nd2 Nd3 125.49(19) . 2_656
O181 Nd2 Nd3 83.03(16) . 2_656
C49 Nd2 Nd3 142.9(2) . 2_656
O170 Nd2 H19H 60.5 . .
O161 Nd2 H19H 57.2 . .
O119 Nd2 H19H 69.0 1_465 .
O32 Nd2 H19H 72.9 2_665 .
O102 Nd2 H19H 124.8 . .
O51 Nd2 H19H 150.9 . .
O181 Nd2 H19H 124.5 . .
C49 Nd2 H19H 142.2 . .
Nd3 Nd2 H19H 45.9 2_656 .
O110 Nd3 O180 122.8(4) . 1_645
O110 Nd3 O192 110.9(5) . 2_656
O180 Nd3 O192 86.0(4) 1_645 2_656
O110 Nd3 O194 70.5(5) . .
O180 Nd3 O194 85.3(4) 1_645 .
O192 Nd3 O194 170.3(3) 2_656 .
O110 Nd3 O162 75.9(4) . 2_656
O180 Nd3 O162 146.1(3) 1_645 2_656
O192 Nd3 O162 115.3(3) 2_656 2_656
O194 Nd3 O162 74.4(3) . 2_656
O110 Nd3 O179 74.1(4) . 1_645
O180 Nd3 O179 53.1(3) 1_645 1_645
O192 Nd3 O179 84.0(4) 2_656 1_645
O194 Nd3 O179 87.3(4) . 1_645
O162 Nd3 O179 148.7(3) 2_656 1_645
O110 Nd3 O32 158.8(4) . 1_546
O180 Nd3 O32 78.3(2) 1_645 1_546
O192 Nd3 O32 65.3(2) 2_656 1_546
O194 Nd3 O32 117.1(2) . 1_546
O162 Nd3 O32 86.9(2) 2_656 1_546
O179 Nd3 O32 124.3(2) 1_645 1_546
O110 Nd3 O33 134.3(5) . 1_546
O180 Nd3 O33 70.5(2) 1_645 1_546
O192 Nd3 O33 113.7(2) 2_656 1_546
O194 Nd3 O33 67.4(2) . 1_546
O162 Nd3 O33 76.7(2) 2_656 1_546
O179 Nd3 O33 119.8(2) 1_645 1_546
O32 Nd3 O33 49.8(2) 1_546 1_546
O110 Nd3 O111 47.0(5) . .
O180 Nd3 O111 119.6(3) 1_645 .
O192 Nd3 O111 64.0(3) 2_656 .
O194 Nd3 O111 117.0(3) . .
O162 Nd3 O111 94.0(3) 2_656 .
O179 Nd3 O111 71.6(3) 1_645 .
O32 Nd3 O111 124.0(3) 1_546 .
O33 Nd3 O111 168.5(3) 1_546 .
O110 Nd3 O161 92.9(4) . 2_656
O180 Nd3 O161 141.5(3) 1_645 2_656
O192 Nd3 O161 66.1(3) 2_656 2_656
O194 Nd3 O161 123.6(3) . 2_656
O162 Nd3 O161 49.2(3) 2_656 2_656
O179 Nd3 O161 140.8(3) 1_645 2_656
O32 Nd3 O161 66.30(15) 1_546 2_656
O33 Nd3 O161 96.03(16) 1_546 2_656
O111 Nd3 O161 72.7(3) . 2_656
O110 Nd3 C178 99.4(4) . 1_645
O180 Nd3 C178 25.6(3) 1_645 1_645
O192 Nd3 C178 84.6(4) 2_656 1_645
O194 Nd3 C178 85.7(4) . 1_645
O162 Nd3 C178 160.0(4) 2_656 1_645
O179 Nd3 C178 27.5(3) 1_645 1_645
O32 Nd3 C178 100.9(3) 1_546 1_645
O33 Nd3 C178 94.2(3) 1_546 1_645
O111 Nd3 C178 96.6(3) . 1_645
O161 Nd3 C178 150.7(4) 2_656 1_645
O110 Nd3 C160 80.5(4) . 2_656
O180 Nd3 C160 155.8(3) 1_645 2_656
O192 Nd3 C160 91.2(4) 2_656 2_656
O194 Nd3 C160 98.5(4) . 2_656
O162 Nd3 C160 24.3(3) 2_656 2_656
O179 Nd3 C160 150.4(3) 1_645 2_656
O32 Nd3 C160 78.8(2) 1_546 2_656
O33 Nd3 C160 88.9(2) 1_546 2_656
O111 Nd3 C160 80.1(3) . 2_656
O161 Nd3 C160 25.3(3) 2_656 2_656
C178 Nd3 C160 175.6(4) 1_645 2_656
O93 Nd4 O59 122.4(4) 2_755 2_665
O93 Nd4 O191 111.6(4) 2_755 .
O59 Nd4 O191 86.1(3) 2_665 .
O93 Nd4 O42 75.8(4) 2_755 2_755
O59 Nd4 O42 145.8(3) 2_665 2_755
O191 Nd4 O42 115.5(2) . 2_755
O93 Nd4 O60 74.9(4) 2_755 2_665
O59 Nd4 O60 52.6(3) 2_665 2_665
O191 Nd4 O60 83.0(3) . 2_665
O42 Nd4 O60 149.6(3) 2_755 2_665
O93 Nd4 O193 69.7(5) 2_755 .
O59 Nd4 O193 84.5(3) 2_665 .
O191 Nd4 O193 169.4(4) . .
O42 Nd4 O193 75.1(3) 2_755 .
O60 Nd4 O193 87.3(3) 2_665 .
O93 Nd4 O152 158.9(4) 2_755 2_656
O59 Nd4 O152 78.7(3) 2_665 2_656
O191 Nd4 O152 65.9(3) . 2_656
O42 Nd4 O152 86.4(2) 2_755 2_656
O60 Nd4 O152 123.9(2) 2_665 2_656
O193 Nd4 O152 116.8(3) . 2_656
O93 Nd4 O153 133.0(4) 2_755 2_656
O59 Nd4 O153 70.6(2) 2_665 2_656
O191 Nd4 O153 114.3(3) . 2_656
O42 Nd4 O153 76.3(2) 2_755 2_656
O60 Nd4 O153 119.6(2) 2_665 2_656
O193 Nd4 O153 67.0(3) . 2_656
O152 Nd4 O153 49.9(2) 2_656 2_656
O93 Nd4 O92 45.9(5) 2_755 2_755
O59 Nd4 O92 120.9(3) 2_665 2_755
O191 Nd4 O92 65.8(3) . 2_755
O42 Nd4 O92 92.8(3) 2_755 2_755
O60 Nd4 O92 72.3(2) 2_665 2_755
O193 Nd4 O92 115.3(3) . 2_755
O152 Nd4 O92 125.7(3) 2_656 2_755
O153 Nd4 O92 168.0(3) 2_656 2_755
O93 Nd4 O41 92.7(4) 2_755 2_755
O59 Nd4 O41 142.5(3) 2_665 2_755
O191 Nd4 O41 67.3(2) . 2_755
O42 Nd4 O41 48.2(3) 2_755 2_755
O60 Nd4 O41 141.1(3) 2_665 2_755
O193 Nd4 O41 123.3(3) . 2_755
O152 Nd4 O41 66.77(16) 2_656 2_755
O153 Nd4 O41 96.03(17) 2_656 2_755
O92 Nd4 O41 72.7(2) 2_755 2_755
O93 Nd4 C58 99.5(4) 2_755 2_665
O59 Nd4 C58 25.6(3) 2_665 2_665
O191 Nd4 C58 84.1(3) . 2_665
O42 Nd4 C58 160.3(4) 2_755 2_665
O60 Nd4 C58 27.0(3) 2_665 2_665
O193 Nd4 C58 85.3(3) . 2_665
O152 Nd4 C58 101.0(3) 2_656 2_665
O153 Nd4 C58 94.5(3) 2_656 2_665
O92 Nd4 C58 97.4(3) 2_755 2_665
O41 Nd4 C58 151.3(4) 2_755 2_665
O93 Nd4 C40 80.3(4) 2_755 2_755
O59 Nd4 C40 156.2(3) 2_665 2_755
O191 Nd4 C40 92.0(2) . 2_755
O42 Nd4 C40 23.8(3) 2_755 2_755
O60 Nd4 C40 150.7(3) 2_665 2_755
O193 Nd4 C40 98.6(3) . 2_755
O152 Nd4 C40 78.9(2) 2_656 2_755
O153 Nd4 C40 88.8(2) 2_656 2_755
O92 Nd4 C40 79.2(3) 2_755 2_755
O41 Nd4 C40 24.9(3) 2_755 2_755
C58 Nd4 C40 175.6(4) 2_665 2_755
C20 C1 N21 125.2(10) . .
C20 C1 C2 127.1(11) . .
N21 C1 C2 107.1(9) . .
C3 C2 C1 109.1(11) . .
C3 C2 H2 125.5 . .
C1 C2 H2 125.5 . .
C2 C3 C4 106.4(10) . .
C2 C3 H3 126.8 . .
C4 C3 H3 126.8 . .
N21 C4 C5 123.8(10) . .
N21 C4 C3 109.0(9) . .
C5 C4 C3 126.8(10) . .
C6 C5 C4 124.4(10) . .
C6 C5 C25 117.7(9) . .
C4 C5 C25 117.9(10) . .
C5 C6 N22 125.4(9) . .
C5 C6 C7 125.4(10) . .
N22 C6 C7 109.0(9) . .
C8 C7 C6 108.9(9) . .
C8 C7 H7 125.6 . .
C6 C7 H7 125.6 . .
C7 C8 C9 104.0(10) . .
C7 C8 H8 128.0 . .
C9 C8 H8 128.0 . .
N22 C9 C10 125.8(9) . .
N22 C9 C8 112.4(9) . .
C10 C9 C8 121.8(10) . .
C11 C10 C9 125.3(10) . .
C11 C10 C34 118.9(9) . .
C9 C10 C34 115.8(8) . .
C10 C11 N23 124.9(10) . .
C10 C11 C12 127.9(10) . .
N23 C11 C12 107.2(8) . .
C13 C12 C11 107.9(9) . .
C13 C12 H12 126.0 . .
C11 C12 H12 126.0 . .
C12 C13 C14 108.8(9) . .
C12 C13 H13 125.6 . .
C14 C13 H13 125.6 . .
C15 C14 N23 124.9(9) . .
C15 C14 C13 127.3(9) . .
N23 C14 C13 107.5(8) . .
C14 C15 C16 126.1(9) . .
C14 C15 C43 118.0(9) . .
C16 C15 C43 115.8(8) . .
N24 C16 C15 123.5(9) . .
N24 C16 C17 110.4(10) . .
C15 C16 C17 126.1(10) . .
C18 C17 C16 108.3(10) . .
C18 C17 H17 125.8 . .
C16 C17 H17 125.8 . .
C17 C18 C19 106.7(10) . .
C17 C18 H18 126.7 . .
C19 C18 H18 126.7 . .
C20 C19 N24 125.6(10) . .
C20 C19 C18 126.4(11) . .
N24 C19 C18 107.8(10) . .
C1 C20 C19 125.2(10) . .
C1 C20 C52 116.5(9) . .
C19 C20 C52 118.3(9) . .
C4 N21 C1 108.2(8) . .
C4 N21 H21 125.9 . .
C1 N21 H21 125.9 . .
C9 N22 C6 105.6(8) . .
C14 N23 C11 108.6(8) . .
C14 N23 H23 125.7 . .
C11 N23 H23 125.7 . .
C16 N24 C19 106.1(8) . .
C26 C25 C30 118.6(9) . .
C26 C25 C5 122.1(10) . .
C30 C25 C5 119.3(10) . .
C25 C26 C27 119.5(11) . .
C25 C26 H26 120.3 . .
C27 C26 H26 120.3 . .
C28 C27 C26 120.6(11) . .
C28 C27 H27 119.7 . .
C26 C27 H27 119.7 . .
C29 C28 C27 119.9(10) . .
C29 C28 C31 120.9(10) . .
C27 C28 C31 119.1(10) . .
C28 C29 C30 119.3(11) . .
C28 C29 H29 120.3 . .
C30 C29 H29 120.3 . .
C29 C30 C25 121.9(10) . .
C29 C30 H30 119.0 . .
C25 C30 H30 119.0 . .
O33 C31 O32 121.7(10) . .
O33 C31 C28 121.9(11) . .
O32 C31 C28 116.4(10) . .
O33 C31 Nd3 64.7(6) . 1_564
O32 C31 Nd3 57.9(5) . 1_564
C28 C31 Nd3 167.8(8) . 1_564
C31 O32 Nd2 139.8(6) . 2_665
C31 O32 Nd3 96.6(6) . 1_564
Nd2 O32 Nd3 109.4(3) 2_665 1_564
C31 O33 Nd3 90.7(7) . 1_564
C35 C34 C39 120.1(10) . .
C35 C34 C10 120.8(11) . .
C39 C34 C10 118.8(11) . .
C36 C35 C34 119.5(11) . .
C36 C35 H35 120.2 . .
C34 C35 H35 120.2 . .
C35 C36 C37 120.9(11) . .
C35 C36 H36 119.5 . .
C37 C36 H36 119.5 . .
C38 C37 C36 119.7(10) . .
C38 C37 C40 123.6(11) . .
C36 C37 C40 116.6(11) . .
C37 C38 C39 120.0(12) . .
C37 C38 H38 120.0 . .
C39 C38 H38 120.0 . .
C34 C39 C38 119.5(11) . .
C34 C39 H39 120.2 . .
C38 C39 H39 120.2 . .
O42 C40 O41 122.5(10) . .
O42 C40 C37 121.0(10) . .
O41 C40 C37 116.5(11) . .
O42 C40 Nd4 54.9(6) . 2_755
O41 C40 Nd4 69.5(5) . 2_755
C37 C40 Nd4 166.4(7) . 2_755
C40 O41 Nd1 136.9(6) . 2_655
C40 O41 Nd4 85.6(6) . 2_755
Nd1 O41 Nd4 101.3(2) 2_655 2_755
C40 O42 Nd4 101.3(7) . 2_755
C44 C43 C48 119.3(10) . .
C44 C43 C15 119.6(11) . .
C48 C43 C15 121.1(11) . .
C43 C44 C45 119.8(11) . .
C43 C44 H44 120.1 . .
C45 C44 H44 120.1 . .
C46 C45 C44 120.8(11) . .
C46 C45 H45 119.6 . .
C44 C45 H45 119.6 . .
C45 C46 C47 119.9(10) . .
C45 C46 C49 118.8(11) . .
C47 C46 C49 121.3(11) . .
C48 C47 C46 119.0(12) . .
C48 C47 H47 120.5 . .
C46 C47 H47 120.5 . .
C47 C48 C43 121.2(12) . .
C47 C48 H48 119.4 . .
C43 C48 H48 119.4 . .
O51 C49 O50 124.6(9) . .
O51 C49 C46 118.5(11) . .
O50 C49 C46 116.8(11) . .
O51 C49 Nd2 49.2(5) . .
O50 C49 Nd2 75.6(5) . .
C46 C49 Nd2 167.0(9) . .
C49 O50 Nd1 174.6(6) . .
C49 O51 Nd2 108.2(7) . .
C53 C52 C57 118.9(11) . .
C53 C52 C20 122.2(10) . .
C57 C52 C20 118.8(10) . .
C54 C53 C52 122.3(12) . .
C54 C53 H53 118.8 . .
C52 C53 H53 118.8 . .
C53 C54 C55 119.5(13) . .
C53 C54 H54 120.3 . .
C55 C54 H54 120.3 . .
C56 C55 C54 119.8(12) . .
C56 C55 C58 121.1(12) . .
C54 C55 C58 119.0(12) . .
C55 C56 C57 118.4(13) . .
C55 C56 H56 120.8 . .
C57 C56 H56 120.8 . .
C52 C57 C56 120.9(13) . .
C52 C57 H57 119.6 . .
C56 C57 H57 119.6 . .
O59 C58 O60 119.8(13) . .
O59 C58 C55 121.1(12) . .
O60 C58 C55 119.1(13) . .
O59 C58 Nd4 59.1(7) . 2_665
O60 C58 Nd4 60.7(7) . 2_665
C55 C58 Nd4 179.4(13) . 2_665
C58 O59 Nd4 95.3(8) . 2_665
C58 O60 Nd4 92.3(8) . 2_665
N81 C61 C62 108.6(9) . .
N81 C61 C80 124.4(9) . .
C62 C61 C80 127.0(10) . .
C63 C62 C61 106.9(9) . .
C63 C62 H62 126.6 . .
C61 C62 H62 126.6 . .
C62 C63 C64 108.8(10) . .
C62 C63 H63 125.6 . .
C64 C63 H63 125.6 . .
N81 C64 C65 125.5(10) . .
N81 C64 C63 107.8(10) . .
C65 C64 C63 126.6(10) . .
C64 C65 C66 129.1(11) . .
C64 C65 C85 113.3(9) . .
C66 C65 C85 117.4(10) . .
N82 C66 C65 124.2(10) . .
N82 C66 C67 108.7(9) . .
C65 C66 C67 126.9(10) . .
C68 C67 C66 108.2(10) . .
C68 C67 H67 125.9 . .
C66 C67 H67 125.9 . .
C67 C68 C69 106.8(10) . .
C67 C68 H68 126.6 . .
C69 C68 H68 126.6 . .
N82 C69 C70 124.5(9) . .
N82 C69 C68 110.0(8) . .
C70 C69 C68 125.3(9) . .
C69 C70 C71 125.7(9) . .
C69 C70 C94 118.5(9) . .
C71 C70 C94 115.8(9) . .
N83 C71 C70 125.0(9) . .
N83 C71 C72 106.6(9) . .
C70 C71 C72 127.9(10) . .
C73 C72 C71 109.7(10) . .
C73 C72 H72 125.2 . .
C71 C72 H72 125.2 . .
C72 C73 C74 107.0(9) . .
C72 C73 H73 126.5 . .
C74 C73 H73 126.5 . .
N83 C74 C75 125.5(9) . .
N83 C74 C73 108.6(9) . .
C75 C74 C73 125.8(9) . .
C76 C75 C74 126.0(10) . .
C76 C75 C103 116.7(10) . .
C74 C75 C103 116.9(9) . .
N84 C76 C75 126.7(10) . .
N84 C76 C77 109.9(9) . .
C75 C76 C77 123.4(10) . .
C78 C77 C76 107.3(9) . .
C78 C77 H77 126.3 . .
C76 C77 H77 126.3 . .
C77 C78 C79 106.0(9) . .
C77 C78 H78 127.0 . .
C79 C78 H78 127.0 . .
N84 C79 C80 125.3(9) . .
N84 C79 C78 110.7(9) . .
C80 C79 C78 124.0(10) . .
C79 C80 C61 125.2(9) . .
C79 C80 C112 118.9(9) . .
C61 C80 C112 115.9(9) . .
C61 N81 C64 107.8(8) . .
C61 N81 H81 126.1 . .
C64 N81 H81 126.1 . .
C66 N82 C69 106.0(8) . .
C74 N83 C71 108.0(8) . .
C74 N83 H83 126.0 . .
C71 N83 H83 126.0 . .
C76 N84 C79 105.9(8) . .
C90 C85 C86 120.4(11) . .
C90 C85 C65 120.3(12) . .
C86 C85 C65 119.2(11) . .
C87 C86 C85 119.8(13) . .
C87 C86 H86 120.1 . .
C85 C86 H86 120.1 . .
C88 C87 C86 121.5(13) . .
C88 C87 H87 119.3 . .
C86 C87 H87 119.3 . .
C87 C88 C89 120.2(12) . .
C87 C88 C91 122.6(16) . .
C89 C88 C91 117.2(16) . .
C90 C89 C88 118.3(12) . .
C90 C89 H89 120.8 . .
C88 C89 H89 120.8 . .
C85 C90 C89 119.8(13) . .
C85 C90 H90 120.1 . .
C89 C90 H90 120.1 . .
O92 C91 O93 116.6(17) . .
O92 C91 C88 129(2) . .
O93 C91 C88 114.7(18) . .
O92 C91 Nd4 65.2(11) . 2_755
O93 C91 Nd4 52.1(8) . 2_755
C88 C91 Nd4 165.7(15) . 2_755
C91 O92 Nd4 93.0(13) . 2_755
C91 O93 Nd4 103.6(12) . 2_755
C99 C94 C95 114.4(11) . .
C99 C94 C70 121.7(11) . .
C95 C94 C70 123.9(11) . .
C96 C95 C94 123.9(12) . .
C96 C95 H95 118.1 . .
C94 C95 H95 118.1 . .
C95 C96 C97 119.0(11) . .
C95 C96 H96 120.5 . .
C97 C96 H96 120.5 . .
C98 C97 C96 119.0(10) . .
C98 C97 C100 122.5(11) . .
C96 C97 C100 118.4(10) . .
C97 C98 C99 119.4(11) . .
C97 C98 H98 120.3 . .
C99 C98 H98 120.3 . .
C94 C99 C98 124.2(11) . .
C94 C99 H99 117.9 . .
C98 C99 H99 117.9 . .
O102 C100 O101 122.6(10) . .
O102 C100 C97 121.1(11) . .
O101 C100 C97 116.3(11) . .
C100 O101 Nd1 141.4(7) . .
C100 O102 Nd2 143.2(8) . .
C108 C103 C104 120.8(11) . .
C108 C103 C75 119.5(11) . .
C104 C103 C75 119.4(11) . .
C105 C104 C103 121.5(13) . .
C105 C104 H104 119.3 . .
C103 C104 H104 119.3 . .
C104 C105 C106 119.3(13) . .
C104 C105 H105 120.4 . .
C106 C105 H105 120.4 . .
C107 C106 C105 119.1(11) . .
C107 C106 C109 117.6(16) . .
C105 C106 C109 123.0(15) . .
C106 C107 C108 123.6(12) . .
C106 C107 H107 118.2 . .
C108 C107 H107 118.2 . .
C103 C108 C107 115.3(12) . .
C103 C108 H108 122.3 . .
C107 C108 H108 122.3 . .
O111 C109 O110 121(2) . .
O111 C109 C106 125.7(19) . .
O110 C109 C106 112(2) . .
O111 C109 Nd3 69.3(13) . .
O110 C109 Nd3 52.2(10) . .
C106 C109 Nd3 162.3(14) . .
C109 O110 Nd3 103.3(14) . .
C109 O111 Nd3 88.2(14) . .
C117 C112 C114 118.7(10) . .
C117 C112 C80 122.3(11) . .
C114 C112 C80 118.9(10) . .
C114 C113 C115 118.3(11) . .
C114 C113 H113 120.9 . .
C115 C113 H113 120.9 . .
C113 C114 C112 121.3(11) . .
C113 C114 H114 119.4 . .
C112 C114 H114 119.4 . .
C116 C115 C113 120.0(10) . .
C116 C115 C118 120.7(11) . .
C113 C115 C118 119.3(11) . .
C117 C116 C115 119.4(11) . .
C117 C116 H116 120.3 . .
C115 C116 H116 120.3 . .
C112 C117 C116 122.2(12) . .
C112 C117 H117 118.9 . .
C116 C117 H117 118.9 . .
O119 C118 O120 125.3(10) . .
O119 C118 C115 118.1(11) . .
O120 C118 C115 116.6(11) . .
C118 O119 Nd2 139.8(7) . 1_645
C118 O120 Nd1 138.1(7) . 1_645
N141 C121 C140 124.9(10) . .
N141 C121 C122 108.5(9) . .
C140 C121 C122 126.4(10) . .
C123 C122 C121 105.9(10) . .
C123 C122 H122 127.1 . .
C121 C122 H122 127.1 . .
C122 C123 C124 109.0(10) . .
C122 C123 H123 125.5 . .
C124 C123 H123 125.5 . .
N141 C124 C125 125.3(10) . .
N141 C124 C123 108.1(10) . .
C125 C124 C123 126.5(10) . .
C126 C125 C124 122.7(10) . .
C126 C125 C145 118.2(10) . .
C124 C125 C145 119.1(9) . .
N142 C126 C125 126.9(10) . .
N142 C126 C127 108.8(8) . .
C125 C126 C127 123.4(10) . .
C128 C127 C126 107.5(9) . .
C128 C127 H127 126.3 . .
C126 C127 H127 126.3 . .
C127 C128 C129 104.9(9) . .
C127 C128 H128 127.6 . .
C129 C128 H128 127.6 . .
N142 C129 C130 125.9(9) . .
N142 C129 C128 112.0(8) . .
C130 C129 C128 122.1(9) . .
C129 C130 C131 125.7(10) . .
C129 C130 C154 116.1(9) . .
C131 C130 C154 118.1(9) . .
N143 C131 C130 125.3(10) . .
N143 C131 C132 107.5(9) . .
C130 C131 C132 127.1(11) . .
C133 C132 C131 107.5(10) . .
C133 C132 H132 126.2 . .
C131 C132 H132 126.2 . .
C132 C133 C134 109.0(10) . .
C132 C133 H133 125.5 . .
C134 C133 H133 125.5 . .
C135 C134 N143 125.7(10) . .
C135 C134 C133 128.0(10) . .
N143 C134 C133 105.7(9) . .
C134 C135 C136 125.2(10) . .
C134 C135 C163 117.0(10) . .
C136 C135 C163 117.6(10) . .
N144 C136 C137 111.3(9) . .
N144 C136 C135 123.8(10) . .
C137 C136 C135 124.8(10) . .
C138 C137 C136 106.9(10) . .
C138 C137 H137 126.5 . .
C136 C137 H137 126.5 . .
C137 C138 C139 106.6(10) . .
C137 C138 H138 126.7 . .
C139 C138 H138 126.7 . .
N144 C139 C140 123.6(10) . .
N144 C139 C138 111.0(9) . .
C140 C139 C138 125.3(10) . .
C139 C140 C121 125.3(10) . .
C139 C140 C172 117.7(10) . .
C121 C140 C172 117.0(9) . .
C121 N141 C124 108.1(9) . .
C121 N141 H141 125.9 . .
C124 N141 H141 125.9 . .
C129 N142 C126 106.9(8) . .
C131 N143 C134 110.1(9) . .
C131 N143 H143 125.0 . .
C134 N143 H143 125.0 . .
C139 N144 C136 103.6(9) . .
C150 C145 C146 120.0(10) . .
C150 C145 C125 121.7(10) . .
C146 C145 C125 118.3(9) . .
C145 C146 C147 119.1(10) . .
C145 C146 H146 120.4 . .
C147 C146 H146 120.4 . .
C148 C147 C146 120.8(10) . .
C148 C147 H147 119.6 . .
C146 C147 H147 119.6 . .
C147 C148 C149 119.2(10) . .
C147 C148 C151 119.0(11) . .
C149 C148 C151 121.7(10) . .
C148 C149 C150 121.2(11) . .
C148 C149 H149 119.4 . .
C150 C149 H149 119.4 . .
C145 C150 C149 119.5(11) . .
C145 C150 H150 120.3 . .
C149 C150 H150 120.2 . .
O153 C151 O152 121.1(10) . .
O153 C151 C148 120.3(11) . .
O152 C151 C148 118.5(11) . .
O153 C151 Nd4 65.0(6) . 2_656
O152 C151 Nd4 57.4(5) . 2_656
C148 C151 Nd4 170.1(8) . 2_656
C151 O152 Nd1 140.5(7) . 2_556
C151 O152 Nd4 97.5(7) . 2_656
Nd1 O152 Nd4 109.2(3) 2_556 2_656
C151 O153 Nd4 89.8(7) . 2_656
C159 C154 C155 119.6(10) . .
C159 C154 C130 121.7(10) . .
C155 C154 C130 118.4(10) . .
C156 C155 C154 119.9(11) . .
C156 C155 H155 120.1 . .
C154 C155 H155 120.1 . .
C157 C156 C155 119.8(11) . .
C157 C156 H156 120.1 . .
C155 C156 H156 120.1 . .
C156 C157 C158 121.2(10) . .
C156 C157 C160 119.1(10) . 2_656
C158 C157 C160 119.6(11) . 2_656
C157 C158 C159 118.9(11) . .
C157 C158 H158 120.5 . .
C159 C158 H158 120.6 . .
C154 C159 C158 120.4(11) . .
C154 C159 H159 119.8 . .
C158 C159 H159 119.8 . .
O162 C160 O161 126.3(11) . .
O162 C160 C157 116.0(11) . 2_656
O161 C160 C157 117.7(11) . 2_656
O162 C160 Nd3 56.9(6) . 2_656
O161 C160 Nd3 71.2(6) . 2_656
C157 C160 Nd3 165.4(7) 2_656 2_656
C160 O161 Nd2 136.6(7) . .
C160 O161 Nd3 83.5(6) . 2_656
Nd2 O161 Nd3 101.7(3) . 2_656
C160 O162 Nd3 98.8(8) . 2_656
C164 C163 C168 119.3(10) . .
C164 C163 C135 120.6(11) . .
C168 C163 C135 120.0(10) . .
C163 C164 C165 121.9(11) . .
C163 C164 H164 119.0 . .
C165 C164 H164 119.0 . .
C166 C165 C164 118.6(11) . .
C166 C165 H165 120.7 . .
C164 C165 H165 120.7 . .
C165 C166 C167 118.7(10) . .
C165 C166 C169 120.0(11) . .
C167 C166 C169 121.2(11) . .
C168 C167 C166 120.9(11) . .
C168 C167 H167 119.5 . .
C166 C167 H167 119.5 . .
C167 C168 C163 120.5(11) . .
C167 C168 H168 119.7 . .
C163 C168 H168 119.7 . .
O170 C169 O171 121.2(10) . .
O170 C169 C166 121.5(11) . .
O171 C169 C166 117.2(11) . .
C169 O170 Nd2 172.5(7) . .
C169 O171 Nd1 109.2(7) . .
C173 C172 C177 120.6(11) . .
C173 C172 C140 119.7(10) . .
C177 C172 C140 119.8(10) . .
C172 C173 C174 120.8(12) . .
C172 C173 H173 119.6 . .
C174 C173 H173 119.6 . .
C173 C174 C175 122.1(13) . .
C173 C174 H174 118.9 . .
C175 C174 H174 118.9 . .
C174 C175 C176 119.0(12) . .
C174 C175 C178 122.4(11) . .
C176 C175 C178 118.6(12) . .
C175 C176 C177 118.1(13) . .
C175 C176 H176 120.9 . .
C177 C176 H176 120.9 . .
C172 C177 C176 119.3(12) . .
C172 C177 H177 120.3 . .
C176 C177 H177 120.3 . .
O180 C178 O179 122.4(13) . .
O180 C178 C175 119.7(12) . .
O179 C178 C175 117.9(12) . .
O180 C178 Nd3 60.0(7) . 1_465
O179 C178 Nd3 62.5(7) . 1_465
C175 C178 Nd3 178.5(11) . 1_465
C178 O179 Nd3 90.0(8) . 1_465
C178 O180 Nd3 94.4(8) . 1_465
C182 O181 Nd2 132.4(8) . .
O181 C182 N183 127.0(12) . .
O181 C182 H182 116.5 . .
N183 C182 H182 116.5 . .
C182 N183 C184 122.3(11) . .
C182 N183 C185 121.5(12) . .
C184 N183 C185 116.2(11) . .
N183 C184 H18A 109.5 . .
N183 C184 H18B 109.5 . .
H18A C184 H18B 109.5 . .
N183 C184 H18C 109.5 . .
H18A C184 H18C 109.5 . .
H18B C184 H18C 109.5 . .
N183 C185 H18D 109.5 . .
N183 C185 H18E 109.5 . .
H18D C185 H18E 109.5 . .
N183 C185 H18F 109.5 . .
H18D C185 H18F 109.5 . .
H18E C185 H18F 109.5 . .
C187 O186 Nd1 131.1(8) . 2_656
O186 C187 N188 126.5(12) . .
O186 C187 H187 116.8 . .
N188 C187 H187 116.8 . .
C187 N188 C190 122.2(11) . .
C187 N188 C189 122.5(11) . .
C190 N188 C189 115.3(11) . .
N188 C189 H18G 109.5 . .
N188 C189 H18H 109.5 . .
H18G C189 H18H 109.5 . .
N188 C189 H18I 109.5 . .
H18G C189 H18I 109.5 . .
H18H C189 H18I 109.5 . .
N188 C190 H19A 109.5 . .
N188 C190 H19B 109.5 . .
H19A C190 H19B 109.5 . .
N188 C190 H19C 109.5 . .
H19A C190 H19C 109.5 . .
H19B C190 H19C 109.5 . .
Nd4 O191 H19D 110.2 . .
Nd4 O191 H19E 107.7 . .
H19D O191 H19E 109.5 . .
Nd3 O192 H19G 109.9 2_656 .
Nd3 O192 H19H 108.5 2_656 .
H19G O192 H19H 109.5 . .
Nd4 O193 H19J 109.0 . .
Nd4 O193 H19K 109.7 . .
H19J O193 H19K 109.5 . .
Nd3 O194 H19M 109.1 . .
Nd3 O194 H19N 110.0 . .
H19M O194 H19N 109.4 . .

loop_
_geom_bond_atom_site_label_1
_geom_bond_atom_site_label_2
_geom_bond_distance
_geom_bond_site_symmetry_2
Nd1 O50 2.321(8) .
Nd1 O120 2.423(7) 1_465
Nd1 O101 2.422(7) .
Nd1 O171 2.424(7) .
Nd1 O41 2.439(7) 2_655
Nd1 O152 2.441(8) 2_556
Nd1 O186 2.488(7) 2_656
Nd1 Nd4 4.0520(9) 1_455
Nd2 O170 2.322(8) .
Nd2 O161 2.413(8) .
Nd2 O119 2.418(8) 1_465
Nd2 O32 2.428(7) 2_665
Nd2 O102 2.430(7) .
Nd2 O51 2.434(7) .
Nd2 O181 2.496(8) .
Nd2 C49 3.056(10) .
Nd2 Nd3 4.0531(8) 2_656
Nd2 H19H 2.4898 .
Nd3 O110 2.410(12) .
Nd3 O180 2.454(9) 1_645
Nd3 O192 2.482(10) 2_656
Nd3 O194 2.496(11) .
Nd3 O162 2.496(8) 2_656
Nd3 O179 2.505(9) 1_645
Nd3 O32 2.538(6) 1_546
Nd3 O33 2.691(7) 1_546
Nd3 O111 2.778(15) .
Nd3 O161 2.805(7) 2_656
Nd3 C178 2.825(14) 1_645
Nd3 C160 2.944(11) 2_656
Nd4 O93 2.446(11) 2_755
Nd4 O59 2.451(9) 2_665
Nd4 O191 2.480(10) .
Nd4 O42 2.480(8) 2_755
Nd4 O60 2.482(9) 2_665
Nd4 O193 2.512(11) .
Nd4 O152 2.529(6) 2_656
Nd4 O153 2.698(8) 2_656
Nd4 O92 2.741(13) 2_755
Nd4 O41 2.794(7) 2_755
Nd4 C58 2.845(14) 2_665
Nd4 C40 2.973(10) 2_755
C1 C20 1.390(14) .
C1 N21 1.403(13) .
C1 C2 1.413(15) .
C2 C3 1.367(15) .
C2 H2 0.9500 .
C3 C4 1.436(15) .
C3 H3 0.9500 .
C4 N21 1.357(12) .
C4 C5 1.417(14) .
C5 C6 1.380(14) .
C5 C25 1.513(14) .
C6 N22 1.404(12) .
C6 C7 1.449(14) .
C7 C8 1.369(14) .
C7 H7 0.9500 .
C8 C9 1.475(13) .
C8 H8 0.9500 .
C9 N22 1.351(13) .
C9 C10 1.429(14) .
C10 C11 1.369(13) .
C10 C34 1.473(15) .
C11 N23 1.411(13) .
C11 C12 1.439(14) .
C12 C13 1.366(14) .
C12 H12 0.9500 .
C13 C14 1.436(14) .
C13 H13 0.9500 .
C14 C15 1.364(13) .
C14 N23 1.386(12) .
C15 C16 1.411(14) .
C15 C43 1.500(14) .
C16 N24 1.386(13) .
C16 C17 1.418(14) .
C17 C18 1.357(15) .
C17 H17 0.9500 .
C18 C19 1.478(15) .
C18 H18 0.9500 .
C19 C20 1.401(15) .
C19 N24 1.402(13) .
C20 C52 1.505(15) .
N21 H21 0.8800 .
N23 H23 0.8800 .
C25 C26 1.374(14) .
C25 C30 1.393(14) .
C26 C27 1.396(14) .
C26 H26 0.9500 .
C27 C28 1.388(15) .
C27 H27 0.9500 .
C28 C29 1.361(14) .
C28 C31 1.501(15) .
C29 C30 1.374(13) .
C29 H29 0.9500 .
C30 H30 0.9500 .
C31 O33 1.238(13) .
C31 O32 1.289(13) .
C31 Nd3 2.976(11) 1_564
O32 Nd2 2.428(7) 2_665
O32 Nd3 2.538(6) 1_564
O33 Nd3 2.690(7) 1_564
C34 C35 1.395(16) .
C34 C39 1.403(16) .
C35 C36 1.380(14) .
C35 H35 0.9500 .
C36 C37 1.412(15) .
C36 H36 0.9500 .
C37 C38 1.366(16) .
C37 C40 1.500(14) .
C38 C39 1.417(15) .
C38 H38 0.9500 .
C39 H39 0.9500 .
C40 O42 1.224(13) .
C40 O41 1.256(12) .
C40 Nd4 2.973(10) 2_755
O41 Nd1 2.439(7) 2_655
O41 Nd4 2.794(7) 2_755
O42 Nd4 2.480(8) 2_755
C43 C44 1.372(15) .
C43 C48 1.395(15) .
C44 C45 1.397(14) .
C44 H44 0.9500 .
C45 C46 1.378(15) .
C45 H45 0.9500 .
C46 C47 1.389(16) .
C46 C49 1.492(14) .
C47 C48 1.387(15) .
C47 H47 0.9500 .
C48 H48 0.9500 .
C49 O51 1.238(13) .
C49 O50 1.291(13) .
C52 C53 1.360(15) .
C52 C57 1.383(16) .
C53 C54 1.362(17) .
C53 H53 0.9500 .
C54 C55 1.402(17) .
C54 H54 0.9500 .
C55 C56 1.389(17) .
C55 C58 1.499(18) .
C56 C57 1.409(16) .
C56 H56 0.9500 .
C57 H57 0.9500 .
C58 O59 1.233(16) .
C58 O60 1.294(15) .
C58 Nd4 2.845(14) 2_665
O59 Nd4 2.451(9) 2_665
O60 Nd4 2.482(9) 2_665
C61 N81 1.360(13) .
C61 C62 1.429(13) .
C61 C80 1.426(14) .
C62 C63 1.336(15) .
C62 H62 0.9500 .
C63 C64 1.414(14) .
C63 H63 0.9500 .
C64 N81 1.372(12) .
C64 C65 1.384(15) .
C65 C66 1.391(14) .
C65 C85 1.537(15) .
C66 N82 1.384(12) .
C66 C67 1.440(15) .
C67 C68 1.350(14) .
C67 H67 0.9500 .
C68 C69 1.426(14) .
C68 H68 0.9500 .
C69 N82 1.391(12) .
C69 C70 1.412(13) .
C70 C71 1.423(14) .
C70 C94 1.454(14) .
C71 N83 1.396(13) .
C71 C72 1.430(14) .
C72 C73 1.335(14) .
C72 H72 0.9500 .
C73 C74 1.438(13) .
C73 H73 0.9500 .
C74 N83 1.372(12) .
C74 C75 1.411(14) .
C75 C76 1.400(14) .
C75 C103 1.506(14) .
C76 N84 1.359(12) .
C76 C77 1.445(14) .
C77 C78 1.351(14) .
C77 H77 0.9500 .
C78 C79 1.437(14) .
C78 H78 0.9500 .
C79 N84 1.370(12) .
C79 C80 1.407(14) .
C80 C112 1.485(14) .
N81 H81 0.8800 .
N83 H83 0.8800 .
C85 C90 1.374(16) .
C85 C86 1.401(16) .
C86 C87 1.363(16) .
C86 H86 0.9500 .
C87 C88 1.358(18) .
C87 H87 0.9500 .
C88 C89 1.420(18) .
C88 C91 1.465(19) .
C89 C90 1.410(16) .
C89 H89 0.9500 .
C90 H90 0.9500 .
C91 O92 1.12(2) .
C91 O93 1.28(2) .
C91 Nd4 3.014(15) 2_755
O92 Nd4 2.741(13) 2_755
O93 Nd4 2.445(11) 2_755
C94 C99 1.377(16) .
C94 C95 1.399(16) .
C95 C96 1.382(15) .
C95 H95 0.9500 .
C96 C97 1.398(16) .
C96 H96 0.9500 .
C97 C98 1.382(15) .
C97 C100 1.472(15) .
C98 C99 1.386(15) .
C98 H98 0.9500 .
C99 H99 0.9500 .
C100 O102 1.229(13) .
C100 O101 1.298(13) .
C103 C108 1.401(16) .
C103 C104 1.405(17) .
C104 C105 1.371(16) .
C104 H104 0.9500 .
C105 C106 1.388(19) .
C105 H105 0.9500 .
C106 C107 1.376(18) .
C106 C109 1.52(2) .
C107 C108 1.418(16) .
C107 H107 0.9500 .
C108 H108 0.9500 .
C109 O111 1.13(2) .
C109 O110 1.27(2) .
C112 C117 1.354(16) .
C112 C114 1.416(16) .
C113 C114 1.402(15) .
C113 C115 1.415(16) .
C113 H113 0.9500 .
C114 H114 0.9500 .
C115 C116 1.404(15) .
C115 C118 1.509(15) .
C116 C117 1.395(14) .
C116 H116 0.9500 .
C117 H117 0.9500 .
C118 O119 1.248(13) .
C118 O120 1.261(13) .
O119 Nd2 2.418(8) 1_645
O120 Nd1 2.423(7) 1_645
C121 N141 1.369(12) .
C121 C140 1.415(15) .
C121 C122 1.467(14) .
C122 C123 1.351(15) .
C122 H122 0.9500 .
C123 C124 1.434(14) .
C123 H123 0.9500 .
C124 N141 1.373(13) .
C124 C125 1.400(15) .
C125 C126 1.396(14) .
C125 C145 1.504(14) .
C126 N142 1.393(13) .
C126 C127 1.485(14) .
C127 C128 1.375(14) .
C127 H127 0.9500 .
C128 C129 1.483(14) .
C128 H128 0.9500 .
C129 N142 1.348(12) .
C129 C130 1.387(13) .
C130 C131 1.413(15) .
C130 C154 1.486(14) .
C131 N143 1.352(13) .
C131 C132 1.427(14) .
C132 C133 1.348(15) .
C132 H132 0.9500 .
C133 C134 1.427(15) .
C133 H133 0.9500 .
C134 C135 1.368(15) .
C134 N143 1.384(12) .
C135 C136 1.445(15) .
C135 C163 1.483(14) .
C136 N144 1.378(13) .
C136 C137 1.431(15) .
C137 C138 1.336(14) .
C137 H137 0.9500 .
C138 C139 1.438(15) .
C138 H138 0.9500 .
C139 N144 1.377(13) .
C139 C140 1.408(14) .
C140 C172 1.515(15) .
N141 H141 0.8800 .
N143 H143 0.8800 .
C145 C150 1.387(15) .
C145 C146 1.398(15) .
C146 C147 1.402(13) .
C146 H146 0.9500 .
C147 C148 1.379(14) .
C147 H147 0.9500 .
C148 C149 1.382(15) .
C148 C151 1.485(15) .
C149 C150 1.390(14) .
C149 H149 0.9500 .
C150 H150 0.9500 .
C151 O153 1.263(14) .
C151 O152 1.274(13) .
C151 Nd4 2.976(11) 2_656
O152 Nd1 2.441(8) 2_556
O152 Nd4 2.529(6) 2_656
O153 Nd4 2.698(8) 2_656
C154 C159 1.387(15) .
C154 C155 1.413(16) .
C155 C156 1.405(15) .
C155 H155 0.9500 .
C156 C157 1.388(15) .
C156 H156 0.9500 .
C157 C158 1.389(15) .
C157 C160 1.528(14) 2_656
C158 C159 1.424(15) .
C158 H158 0.9500 .
C159 H159 0.9500 .
C160 O162 1.225(14) .
C160 O161 1.268(14) .
C160 C157 1.528(14) 2_656
C160 Nd3 2.944(11) 2_656
O161 Nd3 2.805(7) 2_656
O162 Nd3 2.496(8) 2_656
C163 C164 1.343(15) .
C163 C168 1.402(15) .
C164 C165 1.413(14) .
C164 H164 0.9500 .
C165 C166 1.400(15) .
C165 H165 0.9500 .
C166 C167 1.404(15) .
C166 C169 1.460(15) .
C167 C168 1.360(14) .
C167 H167 0.9500 .
C168 H168 0.9500 .
C169 O170 1.261(13) .
C169 O171 1.284(13) .
C172 C173 1.356(16) .
C172 C177 1.385(16) .
C173 C174 1.359(17) .
C173 H173 0.9500 .
C174 C175 1.367(16) .
C174 H174 0.9500 .
C175 C176 1.417(17) .
C175 C178 1.522(17) .
C176 C177 1.434(17) .
C176 H176 0.9500 .
C177 H177 0.9500 .
C178 O180 1.225(14) .
C178 O179 1.306(15) .
C178 Nd3 2.825(14) 1_465
O179 Nd3 2.506(9) 1_465
O180 Nd3 2.454(9) 1_465
O181 C182 1.235(14) .
C182 N183 1.284(15) .
C182 H182 0.9500 .
N183 C184 1.440(16) .
N183 C185 1.530(15) .
C184 H18A 0.9800 .
C184 H18B 0.9800 .
C184 H18C 0.9800 .
C185 H18D 0.9800 .
C185 H18E 0.9800 .
C185 H18F 0.9800 .
O186 C187 1.222(15) .
O186 Nd1 2.488(7) 2_656
C187 N188 1.305(16) .
C187 H187 0.9500 .
N188 C190 1.422(15) .
N188 C189 1.532(15) .
C189 H18G 0.9800 .
C189 H18H 0.9800 .
C189 H18I 0.9800 .
C190 H19A 0.9800 .
C190 H19B 0.9800 .
C190 H19C 0.9800 .
O191 H19D 0.9590 .
O191 H19E 0.9591 .
O192 Nd3 2.482(10) 2_656
O192 H19G 0.9592 .
O192 H19H 0.9591 .
O193 H19J 0.9591 .
O193 H19K 0.9595 .
O194 H19M 0.9592 .
O194 H19N 0.9591 .
